data_7250974
loop_
_publ_author_name
'Phan, Vo Quang Huy'
'Watson, Brandon T.'
'Noonikara-Poyil, Anurag'
'Duran, Katrina'
'Patterson, Monika R.'
'Dias, H. V. Rasika'

_publ_section_title
;
 Multinuclear copper(i) and silver(i) pyrazolates decorated with adamantyl
 substituents
;
_journal_issue 43
_journal_name_full CrystEngComm
_journal_page_first 6987
_journal_page_last 6999
_journal_paper_doi 10.1039/D5CE00912J
_journal_volume 27
_journal_year 2025
_chemical_formula_moiety 'C64 H92 Cu4 N8, 3(C H Cl3)'
_chemical_formula_sum 'C67 H95 Cl9 Cu4 N8'
_chemical_formula_weight 1585.71
_space_group_crystal_system triclinic
_space_group_IT_number 2
_space_group_name_Hall '-P 1'
_space_group_name_H-M_alt 'P -1'
_atom_sites_solution_hydrogens geom
_atom_sites_solution_primary dual
_audit_creation_date 2025-09-12
_audit_creation_method
;
Olex2 1.5
(compiled 2025.07.13 svn.rb7424aed for OlexSys, GUI svn.r7314)
;
_audit_update_record
;
2025-09-12 deposited with the CCDC.	2025-10-08 downloaded from the CCDC.
;
_cell_angle_alpha 81.723(2)
_cell_angle_beta 86.491(2)
_cell_angle_gamma 89.546(2)
_cell_formula_units_Z 2
_cell_length_a 11.7131(15)
_cell_length_b 12.9283(16)
_cell_length_c 23.679(3)
_cell_measurement_reflns_used 9909
_cell_measurement_temperature 100.03
_cell_measurement_theta_max 30.36
_cell_measurement_theta_min 2.36
_cell_volume 3541.7(8)
_computing_data_collection 'APEX3 Ver. 2016.5-0 (Bruker-AXS, 2016)'
_computing_molecular_graphics 'Olex2 1.5 (Dolomanov et al., 2009)'
_computing_publication_material 'Olex2 1.5 (Dolomanov et al., 2009)'
_computing_structure_refinement 'SHELXL 2019/3 (Sheldrick, 2015)'
_computing_structure_solution 'SHELXT 2014/5 (Sheldrick, 2014)'
_diffrn_ambient_temperature 100.03
_diffrn_detector 'charge-coupled device (CCD) area detector'
_diffrn_detector_area_resol_mean 8
_diffrn_detector_type 'Bruker ApexII'
_diffrn_measured_fraction_theta_full 0.999
_diffrn_measured_fraction_theta_max 0.995
_diffrn_measurement_device 'three-circle diffractometer'
_diffrn_measurement_device_type 'Bruker Smart ApexII'
_diffrn_measurement_method '0.3\% \w and 0.3\% \f scans'
_diffrn_radiation_collimation '0.6 mm double-pinhole'
_diffrn_radiation_detector 'Bruker ApexII'
_diffrn_radiation_monochromator graphite
_diffrn_radiation_probe x-ray
_diffrn_radiation_type 'Mo K\a'
_diffrn_radiation_wavelength 0.71073
_diffrn_radiation_xray_symbol K-L~3~
_diffrn_reflns_av_R_equivalents 0.0198
_diffrn_reflns_av_unetI/netI 0.0303
_diffrn_reflns_Laue_measured_fraction_full 0.999
_diffrn_reflns_Laue_measured_fraction_max 0.995
_diffrn_reflns_limit_h_max 15
_diffrn_reflns_limit_h_min -15
_diffrn_reflns_limit_k_max 17
_diffrn_reflns_limit_k_min -17
_diffrn_reflns_limit_l_max 31
_diffrn_reflns_limit_l_min -31
_diffrn_reflns_number 38568
_diffrn_reflns_point_group_measured_fraction_full 0.999
_diffrn_reflns_point_group_measured_fraction_max 0.995
_diffrn_reflns_theta_full 25.242
_diffrn_reflns_theta_max 28.700
_diffrn_reflns_theta_min 1.592
_diffrn_source 'sealed X-ray tube'
_diffrn_source_current 30.0
_diffrn_source_power 1.5
_diffrn_source_voltage 50.0
_exptl_absorpt_coefficient_mu 1.570
_exptl_absorpt_correction_T_max 0.7461
_exptl_absorpt_correction_T_min 0.6785
_exptl_absorpt_correction_type multi-scan
_exptl_absorpt_process_details 'SADABS-2016/2 (Krause et al., 2015) was used for absorption correction.'
_exptl_crystal_colour colourless
_exptl_crystal_colour_primary colourless
_exptl_crystal_density_diffrn 1.487
_exptl_crystal_density_method 'not measured'
_exptl_crystal_description blocks
_exptl_crystal_F_000 1644
_exptl_crystal_size_max 0.22
_exptl_crystal_size_mid 0.21
_exptl_crystal_size_min 0.17
_refine_diff_density_max 1.896
_refine_diff_density_min -1.384
_refine_diff_density_rms 0.087
_refine_ls_extinction_method none
_refine_ls_goodness_of_fit_ref 1.042
_refine_ls_hydrogen_treatment constr
_refine_ls_matrix_type full
_refine_ls_number_parameters 1032
_refine_ls_number_reflns 18230
_refine_ls_number_restraints 393
_refine_ls_restrained_S_all 1.039
_refine_ls_R_factor_all 0.0576
_refine_ls_R_factor_gt 0.0455
_refine_ls_shift/su_max 0.002
_refine_ls_shift/su_mean 0.000
_refine_ls_structure_factor_coef Fsqd
_refine_ls_weighting_details 'w=1/[\s^2^(Fo^2^)+(0.0510P)^2^+5.5521P] where P=(Fo^2^+2Fc^2^)/3'
_refine_ls_weighting_scheme calc
_refine_ls_wR_factor_gt 0.1109
_refine_ls_wR_factor_ref 0.1181
_reflns_Friedel_coverage 0.000
_reflns_number_gt 14778
_reflns_number_total 18230
_reflns_threshold_expression 'I > 2\s(I)'
_cod_data_source_file d5ce00912j2.cif
_cod_data_source_block dia13_0m_a
_cod_depositor_comments 'Adding full bibliography for 7250974--7250981.cif.'
_cod_original_sg_symbol_H-M P-1
_cod_database_code 7250974
_shelx_shelxl_version_number 2019/3
_shelx_space_group_comment
;
The symmetry employed for this shelxl refinement is uniquely defined
by the following loop, which should always be used as a source of
symmetry information in preference to the above space-group names.
They are only intended as comments.
;
_shelx_estimated_absorpt_t_max 0.776
_shelx_estimated_absorpt_t_min 0.724
_olex2_refinement_description
;
1. Fixed Uiso
 At 1.2 times of:
  All C(H) groups, All C(H,H) groups
 At 1.5 times of:
  All C(H,H,H) groups
2. Restrained distances
 C1R-Cl10 = C1R-Cl11 = C1R-Cl12
 1.78 with sigma of 0.02
 C1A-C1B \\sim C1A-C1C \\sim C1A-C1D \\sim C1E-C1F \\sim C1F-C1G \\sim C1G-C1H
\\sim C1J-C1E \\sim C1C-C1G
 \\sim C1D-C1E
 with sigma of 0.02
 C1B-C1C \\sim C1C-C1D \\sim C1D-C1B \\sim C1G-C1E \\sim C1F-C1J \\sim C1F-C1H
\\sim C1H-C1J
 with sigma of 0.04
 C64-C62 \\sim C69-C68 \\sim C63-C62 \\sim C70-C69 \\sim C69-C51 \\sim C62-C51
 with sigma of 0.005
 C1I-C1K \\sim C1I-C1L \\sim C1I-C1M \\sim C1N-C1O \\sim C1O-C1P \\sim C1P-C1Q
\\sim C1S-C1N \\sim C1L-C1P
 \\sim C1M-C1N
 with sigma of 0.02
 C1K-C1L \\sim C1L-C1M \\sim C1M-C1K \\sim C1P-C1N \\sim C1O-C1S \\sim C1O-C1Q
\\sim C1Q-C1S
 with sigma of 0.04
 C1N-C1Q \\sim C1P-C1S \\sim C1E-C1H \\sim C1G-C1J
 with sigma of 0.05
 Cl10-Cl11 \\sim Cl11-Cl12 \\sim Cl12-Cl10
 with sigma of 0.04
3. Uiso/Uaniso restraints and constraints
C40 \\sim C44 \\sim C45 \\sim C1B \\sim C1H \\sim C1J: within 1.7A with sigma
of 0.01 and sigma for terminal atoms of 0.01 within 1.7A
C21 \\sim C22 \\sim C23 \\sim C24 \\sim C25 \\sim C26 \\sim C27 \\sim C28 \\sim
C29 \\sim C1I \\sim C1K \\sim C1L \\sim C1M \\sim C1N \\sim C1O \\sim C1P \\sim
C1Q \\sim C1S: within 1.7A with sigma of 0.01 and sigma for terminal atoms of
0.01 within 1.7A
C1R \\sim C66: within 1.7A with sigma of 0.01 and sigma for terminal atoms of
0.01 within 1.7A
4. Others
 Sof(C68)=Sof(H68A)=Sof(H68B)=Sof(H68C)=Sof(C69)=Sof(H69)=Sof(C70)=Sof(H70A)=
 Sof(H70B)=Sof(H70C)=1-FVAR(1)
 Sof(C62)=Sof(H62)=Sof(C63)=Sof(H63A)=Sof(H63B)=Sof(H63C)=Sof(C64)=Sof(H64A)=
 Sof(H64B)=Sof(H64C)=FVAR(1)
 Sof(C1A)=Sof(H1A)=Sof(C1B)=Sof(H1BA)=Sof(H1BB)=Sof(C1C)=Sof(H1CA)=Sof(H1CB)=
 Sof(C1D)=Sof(H1DA)=Sof(H1DB)=Sof(C1E)=Sof(H1E)=Sof(C1F)=Sof(H1FA)=Sof(H1FB)=
 Sof(C1G)=Sof(H1G)=Sof(C1H)=Sof(H1HA)=Sof(H1HB)=Sof(C1J)=Sof(H1JA)=Sof(H1JB)=1-
 FVAR(2)
 Sof(C40)=Sof(H40A)=Sof(H40B)=Sof(C41)=Sof(H41)=Sof(C42)=Sof(H42A)=Sof(H42B)=
 Sof(C43)=Sof(H43)=Sof(C44)=Sof(H44A)=Sof(H44B)=Sof(C45)=Sof(H45A)=Sof(H45B)=
 Sof(C46)=Sof(H46)=Sof(C47)=Sof(H47A)=Sof(H47B)=Sof(C48)=Sof(H48A)=Sof(H48B)=
 FVAR(2)
 Sof(C1I)=Sof(H1I)=Sof(C1K)=Sof(H1KA)=Sof(H1KB)=Sof(C1L)=Sof(H1LA)=Sof(H1LB)=
 Sof(C1M)=Sof(H1MA)=Sof(H1MB)=Sof(C1N)=Sof(H1N)=Sof(C1O)=Sof(H1OA)=Sof(H1OB)=
 Sof(C1P)=Sof(H1P)=Sof(C1Q)=Sof(H1QA)=Sof(H1QB)=Sof(C1S)=Sof(H1SA)=Sof(H1SB)=1-
 FVAR(3)
 Sof(C21)=Sof(H21A)=Sof(H21B)=Sof(C22)=Sof(H22)=Sof(C23)=Sof(H23A)=Sof(H23B)=
 Sof(C24)=Sof(H24)=Sof(C25)=Sof(H25A)=Sof(H25B)=Sof(C26)=Sof(H26A)=Sof(H26B)=
 Sof(C27)=Sof(H27)=Sof(C28)=Sof(H28A)=Sof(H28B)=Sof(C29)=Sof(H29A)=Sof(H29B)=
 FVAR(3)
 Sof(Cl10)=Sof(Cl11)=Sof(Cl12)=Sof(C1R)=Sof(H1R)=1-FVAR(4)
 Sof(Cl4)=Sof(Cl5)=Sof(Cl6)=Sof(C66)=Sof(H66)=FVAR(4)
5.a Ternary CH refined with riding coordinates:
 C6(H6), C8(H8), C11(H11), C14(H14), C30(H30), C36(H36), C54(H54), C56(H56),
 C59(H59), C22(H22), C24(H24), C27(H27), C41(H41), C43(H43), C46(H46), C62(H62),
  C1A(H1A), C1E(H1E), C1G(H1G), C1I(H1I), C1N(H1N), C1P(H1P), C69(H69),
 C65(H65), C67(H67), C66(H66), C1R(H1R)
5.b Secondary CH2 refined with riding coordinates:
 C5(H5A,H5B), C7(H7A,H7B), C9(H9A,H9B), C10(H10A,H10B), C12(H12A,H12B),
 C13(H13A,H13B), C53(H53A,H53B), C55(H55A,H55B), C57(H57A,H57B), C58(H58A,H58B),
  C60(H60A,H60B), C61(H61A,H61B), C21(H21A,H21B), C23(H23A,H23B), C25(H25A,
 H25B), C26(H26A,H26B), C28(H28A,H28B), C29(H29A,H29B), C40(H40A,H40B),
 C42(H42A,H42B), C44(H44A,H44B), C45(H45A,H45B), C47(H47A,H47B), C48(H48A,H48B),
  C1B(H1BA,H1BB), C1C(H1CA,H1CB), C1D(H1DA,H1DB), C1F(H1FA,H1FB), C1H(H1HA,
 H1HB), C1J(H1JA,H1JB), C1K(H1KA,H1KB), C1L(H1LA,H1LB), C1M(H1MA,H1MB),
 C1O(H1OA,H1OB), C1Q(H1QA,H1QB), C1S(H1SA,H1SB)
5.c Aromatic/amide H refined with riding coordinates:
 C2(H2), C18(H18), C34(H34), C50(H50)
5.d Idealised Me refined as rotating group:
 C15(H15A,H15B,H15C), C16(H16A,H16B,H16C), C31(H31A,H31B,H31C), C32(H32A,H32B,
 H32C), C37(H37A,H37B,H37C), C38(H38A,H38B,H38C), C63(H63A,H63B,H63C), C64(H64A,
 H64B,H64C), C68(H68A,H68B,H68C), C70(H70A,H70B,H70C)
;
_olex2_submission_special_instructions 'No special instructions were received'

loop_
_space_group_symop_operation_xyz
'x, y, z'
'-x, -y, -z'

loop_
_atom_site_label
_atom_site_type_symbol
_atom_site_fract_x
_atom_site_fract_y
_atom_site_fract_z
_atom_site_U_iso_or_equiv
_atom_site_adp_type
_atom_site_occupancy
_atom_site_site_symmetry_order
_atom_site_calc_flag
_atom_site_refinement_flags_posn
_atom_site_refinement_flags_adp
_atom_site_refinement_flags_occupancy
_atom_site_disorder_assembly
_atom_site_disorder_group
Cu1 Cu 0.68376(2) 0.68764(2) 0.79830(2) 0.01900(7) Uani 1 1 d . . . . .
Cu2 Cu 0.80740(3) 0.64612(2) 0.69101(2) 0.02134(7) Uani 1 1 d . . . . .
Cu3 Cu 0.56964(2) 0.71706(2) 0.67953(2) 0.01999(7) Uani 1 1 d . . . . .
Cu4 Cu 0.44555(2) 0.76047(2) 0.78257(2) 0.01736(7) Uani 1 1 d . . . . .
N1 N 0.71962(17) 0.54919(16) 0.79232(9) 0.0199(4) Uani 1 1 d . . . . .
N2 N 0.78525(18) 0.52815(16) 0.74480(9) 0.0219(4) Uani 1 1 d . . . . .
N3 N 0.79633(17) 0.77498(16) 0.64647(9) 0.0201(4) Uani 1 1 d . . . . .
N4 N 0.68531(17) 0.81227(16) 0.65007(9) 0.0195(4) Uani 1 1 d . . . . .
N5 N 0.45112(17) 0.62436(16) 0.70694(9) 0.0215(4) Uani 1 1 d . . . . .
N6 N 0.38449(17) 0.64931(16) 0.75338(9) 0.0196(4) Uani 1 1 d . . . . .
N7 N 0.53994(17) 0.86082(15) 0.80356(9) 0.0193(4) Uani 1 1 d . . . . .
N8 N 0.65127(17) 0.82604(16) 0.80732(10) 0.0232(4) Uani 1 1 d . . . . .
C1 C 0.7933(2) 0.4241(2) 0.74691(11) 0.0230(5) Uani 1 1 d . . . . .
C2 C 0.7329(2) 0.37664(19) 0.79632(11) 0.0247(5) Uani 1 1 d . . . . .
H2 H 0.724132 0.303822 0.808893 0.030 Uiso 1 1 calc R U . . .
C3 C 0.6879(2) 0.45809(19) 0.82347(11) 0.0217(5) Uani 1 1 d . . . . .
C4 C 0.8603(2) 0.3754(2) 0.70120(12) 0.0256(5) Uani 1 1 d . . . . .
C5 C 0.9880(3) 0.3806(2) 0.70959(14) 0.0350(6) Uani 1 1 d . . . . .
H5A H 1.003993 0.343554 0.747858 0.042 Uiso 1 1 calc R U . . .
H5B H 1.011350 0.454529 0.707753 0.042 Uiso 1 1 calc R U . . .
C6 C 1.0584(3) 0.3304(3) 0.66315(16) 0.0415(7) Uani 1 1 d . . . . .
H6 H 1.141899 0.335079 0.668956 0.050 Uiso 1 1 calc R U . . .
C7 C 1.0321(3) 0.3893(3) 0.60544(16) 0.0484(9) Uani 1 1 d . . . . .
H7A H 1.079708 0.361545 0.575014 0.058 Uiso 1 1 calc R U . . .
H7B H 1.050937 0.464150 0.603988 0.058 Uiso 1 1 calc R U . . .
C8 C 0.9054(4) 0.3777(3) 0.59511(15) 0.0520(10) Uani 1 1 d . . . . .
H8 H 0.889153 0.414118 0.556256 0.062 Uiso 1 1 calc R U . . .
C9 C 0.8346(3) 0.4282(3) 0.64166(13) 0.0425(8) Uani 1 1 d . . . . .
H9A H 0.853229 0.503518 0.637794 0.051 Uiso 1 1 calc R U . . .
H9B H 0.752000 0.421553 0.636120 0.051 Uiso 1 1 calc R U . . .
C10 C 0.8270(3) 0.2577(2) 0.70589(14) 0.0341(6) Uani 1 1 d . . . . .
H10A H 0.842992 0.221078 0.744262 0.041 Uiso 1 1 calc R U . . .
H10B H 0.744134 0.251457 0.700905 0.041 Uiso 1 1 calc R U . . .
C11 C 0.8961(3) 0.2064(3) 0.65957(16) 0.0403(7) Uani 1 1 d . . . . .
H11 H 0.874803 0.131011 0.662219 0.048 Uiso 1 1 calc R U . . .
C12 C 1.0222(3) 0.2171(3) 0.66925(15) 0.0373(7) Uani 1 1 d . . . . .
H12A H 1.037536 0.182053 0.708043 0.045 Uiso 1 1 calc R U . . .
H12B H 1.068303 0.181667 0.641247 0.045 Uiso 1 1 calc R U . . .
C13 C 0.8713(3) 0.2651(3) 0.60087(15) 0.0515(9) Uani 1 1 d . . . . .
H13A H 0.913630 0.231739 0.570820 0.062 Uiso 1 1 calc R U . . .
H13B H 0.788576 0.260461 0.595143 0.062 Uiso 1 1 calc R U . . .
C14 C 0.6166(2) 0.4561(2) 0.87846(11) 0.0267(5) Uani 1 1 d . . . . .
H14 H 0.570925 0.522178 0.875753 0.032 Uiso 1 1 calc R U . . .
C15 C 0.6903(3) 0.4534(3) 0.92847(14) 0.0515(10) Uani 1 1 d . . . . .
H15A H 0.732352 0.387206 0.933673 0.077 Uiso 1 1 calc R U . . .
H15B H 0.641942 0.459454 0.963107 0.077 Uiso 1 1 calc R U . . .
H15C H 0.744640 0.511728 0.921226 0.077 Uiso 1 1 calc R U . . .
C16 C 0.5325(3) 0.3646(3) 0.88805(15) 0.0471(9) Uani 1 1 d . . . . .
H16A H 0.486138 0.366972 0.854811 0.071 Uiso 1 1 calc R U . . .
H16B H 0.482448 0.369410 0.922278 0.071 Uiso 1 1 calc R U . . .
H16C H 0.575028 0.298643 0.893206 0.071 Uiso 1 1 calc R U . . .
C17 C 0.8647(2) 0.85415(19) 0.62193(10) 0.0186(4) Uani 1 1 d . . . . .
C18 C 0.7980(2) 0.94316(19) 0.60931(10) 0.0207(5) Uani 1 1 d . . . . .
H18 H 0.823445 1.010192 0.591394 0.025 Uiso 1 1 calc R U . . .
C19 C 0.6863(2) 0.91390(19) 0.62830(10) 0.0190(4) Uani 1 1 d . . . . .
C20 C 0.9924(2) 0.8423(2) 0.61207(10) 0.0207(5) Uani 1 1 d . . . . .
C30 C 0.5786(2) 0.9783(2) 0.62794(11) 0.0234(5) Uani 1 1 d . . . . .
H30 H 0.520180 0.937781 0.654655 0.028 Uiso 1 1 calc R U . . .
C31 C 0.5972(3) 1.0799(3) 0.6498(2) 0.0578(11) Uani 1 1 d . . . . .
H31A H 0.627314 1.066017 0.687871 0.087 Uiso 1 1 calc R U . . .
H31B H 0.524294 1.117303 0.652173 0.087 Uiso 1 1 calc R U . . .
H31C H 0.651965 1.122774 0.623674 0.087 Uiso 1 1 calc R U . . .
C32 C 0.5317(3) 0.9954(4) 0.56982(16) 0.0554(11) Uani 1 1 d . . . . .
H32A H 0.587481 1.034383 0.542445 0.083 Uiso 1 1 calc R U . . .
H32B H 0.460385 1.035422 0.571301 0.083 Uiso 1 1 calc R U . . .
H32C H 0.516477 0.927745 0.557740 0.083 Uiso 1 1 calc R U . . .
C33 C 0.4109(2) 0.5350(2) 0.69298(11) 0.0218(5) Uani 1 1 d . . . . .
C34 C 0.3172(2) 0.5018(2) 0.73026(11) 0.0225(5) Uani 1 1 d . . . . .
H34 H 0.271780 0.441255 0.730050 0.027 Uiso 1 1 calc R U . . .
C35 C 0.3036(2) 0.57514(19) 0.76780(10) 0.0189(5) Uani 1 1 d . . . . .
C36 C 0.4667(2) 0.4847(2) 0.64494(12) 0.0284(6) Uani 1 1 d . . . . .
H36 H 0.534150 0.528319 0.628534 0.034 Uiso 1 1 calc R U . . .
C37 C 0.3859(3) 0.4795(3) 0.59715(14) 0.0427(8) Uani 1 1 d . . . . .
H37A H 0.318827 0.437191 0.612250 0.064 Uiso 1 1 calc R U . . .
H37B H 0.425647 0.447826 0.566304 0.064 Uiso 1 1 calc R U . . .
H37C H 0.361291 0.550346 0.582255 0.064 Uiso 1 1 calc R U . . .
C38 C 0.5102(3) 0.3758(3) 0.66771(16) 0.0443(8) Uani 1 1 d . . . . .
H38A H 0.561816 0.381006 0.698247 0.067 Uiso 1 1 calc R U . . .
H38B H 0.551533 0.345933 0.636639 0.067 Uiso 1 1 calc R U . . .
H38C H 0.445255 0.330804 0.682858 0.067 Uiso 1 1 calc R U . . .
C39 C 0.2181(2) 0.57671(19) 0.81795(10) 0.0186(4) Uani 1 1 d . . . . .
C49 C 0.5369(2) 0.96193(19) 0.81128(12) 0.0244(5) Uani 1 1 d . . . . .
C50 C 0.6466(2) 0.9927(2) 0.82141(17) 0.0397(8) Uani 1 1 d . . . . .
H50 H 0.669625 1.059504 0.828767 0.048 Uiso 1 1 calc R U . . .
C51 C 0.7158(2) 0.9050(2) 0.81853(16) 0.0369(7) Uani 1 1 d D . . . .
C52 C 0.4273(2) 1.02386(19) 0.81215(12) 0.0239(5) Uani 1 1 d . . . . .
C53 C 0.3487(2) 0.9997(2) 0.76590(15) 0.0326(6) Uani 1 1 d . . . . .
H53A H 0.388849 1.016833 0.727715 0.039 Uiso 1 1 calc R U . . .
H53B H 0.330055 0.924228 0.771963 0.039 Uiso 1 1 calc R U . . .
C54 C 0.2379(2) 1.0635(2) 0.76813(16) 0.0365(7) Uani 1 1 d . . . . .
H54 H 0.187058 1.046333 0.738327 0.044 Uiso 1 1 calc R U . . .
C55 C 0.1770(2) 1.0376(3) 0.82719(19) 0.0485(10) Uani 1 1 d . . . . .
H55A H 0.157456 0.962332 0.834513 0.058 Uiso 1 1 calc R U . . .
H55B H 0.104959 1.077999 0.828676 0.058 Uiso 1 1 calc R U . . .
C56 C 0.2532(3) 1.0641(3) 0.87306(16) 0.0442(8) Uani 1 1 d . . . . .
H56 H 0.212220 1.047064 0.911550 0.053 Uiso 1 1 calc R U . . .
C57 C 0.3636(3) 0.9997(2) 0.87102(15) 0.0373(7) Uani 1 1 d . . . . .
H57A H 0.413337 1.016255 0.900840 0.045 Uiso 1 1 calc R U . . .
H57B H 0.344706 0.924313 0.879012 0.045 Uiso 1 1 calc R U . . .
C58 C 0.4548(2) 1.1421(2) 0.80134(14) 0.0277(6) Uani 1 1 d . . . . .
H58A H 0.505219 1.159572 0.830696 0.033 Uiso 1 1 calc R U . . .
H58B H 0.495754 1.160067 0.763403 0.033 Uiso 1 1 calc R U . . .
C59 C 0.3442(2) 1.2061(2) 0.80358(14) 0.0295(6) Uani 1 1 d . . . . .
H59 H 0.363542 1.282231 0.796374 0.035 Uiso 1 1 calc R U . . .
C60 C 0.2668(2) 1.1805(2) 0.75760(14) 0.0329(6) Uani 1 1 d . . . . .
H60A H 0.306245 1.198783 0.719303 0.040 Uiso 1 1 calc R U . . .
H60B H 0.195587 1.222062 0.758848 0.040 Uiso 1 1 calc R U . . .
C61 C 0.2828(3) 1.1807(2) 0.86181(15) 0.0393(7) Uani 1 1 d . . . . .
H61A H 0.211869 1.222690 0.863429 0.047 Uiso 1 1 calc R U . . .
H61B H 0.332150 1.198377 0.891530 0.047 Uiso 1 1 calc R U . . .
C21 C 1.0529(3) 0.9431(3) 0.62637(17) 0.0247(7) Uani 0.741(4) 1 d . U P A 1
H21A H 1.024506 1.005474 0.602004 0.030 Uiso 0.741(4) 1 calc R U P A 1
H21B H 1.033685 0.951146 0.666797 0.030 Uiso 0.741(4) 1 calc R U P A 1
C22 C 1.1843(3) 0.9356(3) 0.61618(18) 0.0289(8) Uani 0.741(4) 1 d . U P A 1
H22 H 1.221408 0.999386 0.626243 0.035 Uiso 0.741(4) 1 calc R U P A 1
C23 C 1.2086(4) 0.9292(4) 0.55274(19) 0.0364(9) Uani 0.741(4) 1 d . U P A 1
H23A H 1.177220 0.991888 0.529783 0.044 Uiso 0.741(4) 1 calc R U P A 1
H23B H 1.292312 0.928180 0.543985 0.044 Uiso 0.741(4) 1 calc R U P A 1
C24 C 1.1558(4) 0.8324(4) 0.5366(2) 0.0421(11) Uani 0.741(4) 1 d . U P A 1
H24 H 1.175015 0.828211 0.495232 0.051 Uiso 0.741(4) 1 calc R U P A 1
C25 C 1.0238(3) 0.8383(4) 0.54786(17) 0.0330(9) Uani 0.741(4) 1 d . U P A 1
H25A H 0.994131 0.901558 0.524663 0.040 Uiso 0.741(4) 1 calc R U P A 1
H25B H 0.987614 0.776442 0.536187 0.040 Uiso 0.741(4) 1 calc R U P A 1
C26 C 1.0421(3) 0.7478(3) 0.6480(2) 0.0343(10) Uani 0.741(4) 1 d . U P A 1
H26A H 1.005894 0.683528 0.639221 0.041 Uiso 0.741(4) 1 calc R U P A 1
H26B H 1.024368 0.752338 0.689015 0.041 Uiso 0.741(4) 1 calc R U P A 1
C27 C 1.1747(4) 0.7408(4) 0.6364(3) 0.0411(11) Uani 0.741(4) 1 d . U P A 1
H27 H 1.205485 0.676962 0.659542 0.049 Uiso 0.741(4) 1 calc R U P A 1
C28 C 1.1988(4) 0.7366(4) 0.5727(3) 0.0479(12) Uani 0.741(4) 1 d . U P A 1
H28A H 1.282222 0.730112 0.564521 0.058 Uiso 0.741(4) 1 calc R U P A 1
H28B H 1.161481 0.674003 0.562488 0.058 Uiso 0.741(4) 1 calc R U P A 1
C29 C 1.2265(5) 0.8391(4) 0.6532(2) 0.0344(11) Uani 0.741(4) 1 d . U P A 1
H29A H 1.205031 0.843315 0.693850 0.041 Uiso 0.741(4) 1 calc R U P A 1
H29B H 1.310991 0.835571 0.648495 0.041 Uiso 0.741(4) 1 calc R U P A 1
C40 C 0.1823(3) 0.6883(3) 0.82716(18) 0.0294(9) Uani 0.716(4) 1 d . U P B 1
H40A H 0.250948 0.728347 0.833524 0.035 Uiso 0.716(4) 1 calc R U P B 1
H40B H 0.148129 0.723920 0.792351 0.035 Uiso 0.716(4) 1 calc R U P B 1
C41 C 0.0957(5) 0.6872(5) 0.8786(3) 0.0345(14) Uani 0.716(4) 1 d . . P B 1
H41 H 0.074097 0.760494 0.883607 0.041 Uiso 0.716(4) 1 calc R U P B 1
C42 C -0.0109(4) 0.6266(5) 0.8677(2) 0.0320(11) Uani 0.716(4) 1 d . . P B 1
H42A H -0.068084 0.625806 0.900329 0.038 Uiso 0.716(4) 1 calc R U P B 1
H42B H -0.045654 0.661255 0.832820 0.038 Uiso 0.716(4) 1 calc R U P B 1
C43 C 0.0229(6) 0.5146(6) 0.8603(3) 0.0302(14) Uani 0.716(4) 1 d . . P B 1
H43 H -0.046703 0.474897 0.853525 0.036 Uiso 0.716(4) 1 calc R U P B 1
C44 C 0.1089(3) 0.5172(3) 0.80881(16) 0.0232(7) Uani 0.716(4) 1 d . U P B 1
H44A H 0.073674 0.551651 0.774024 0.028 Uiso 0.716(4) 1 calc R U P B 1
H44B H 0.129055 0.444789 0.802998 0.028 Uiso 0.716(4) 1 calc R U P B 1
C45 C 0.2691(3) 0.5239(4) 0.87282(17) 0.0328(9) Uani 0.716(4) 1 d . U P B 1
H45A H 0.338648 0.562088 0.879746 0.039 Uiso 0.716(4) 1 calc R U P B 1
H45B H 0.291507 0.451328 0.868393 0.039 Uiso 0.716(4) 1 calc R U P B 1
C46 C 0.1822(5) 0.5225(6) 0.9240(3) 0.0433(15) Uani 0.716(4) 1 d . . P B 1
H46 H 0.217096 0.487536 0.959248 0.052 Uiso 0.716(4) 1 calc R U P B 1
C47 C 0.0759(6) 0.4617(6) 0.9137(3) 0.0387(14) Uani 0.716(4) 1 d . . P B 1
H47A H 0.097208 0.388999 0.909133 0.046 Uiso 0.716(4) 1 calc R U P B 1
H47B H 0.020004 0.459523 0.946963 0.046 Uiso 0.716(4) 1 calc R U P B 1
C48 C 0.1487(6) 0.6334(7) 0.9320(3) 0.0471(17) Uani 0.716(4) 1 d . . P B 1
H48A H 0.217115 0.672596 0.939403 0.057 Uiso 0.716(4) 1 calc R U P B 1
H48B H 0.093107 0.631952 0.965340 0.057 Uiso 0.716(4) 1 calc R U P B 1
C62 C 0.8408(3) 0.8883(3) 0.8308(2) 0.0192(10) Uani 0.694(9) 1 d D . P C 1
H62 H 0.851416 0.813254 0.846901 0.023 Uiso 0.694(9) 1 calc R U P C 1
C63 C 0.9093(4) 0.9095(4) 0.77367(19) 0.0339(13) Uani 0.694(9) 1 d D . P C 1
H63A H 0.883009 0.863013 0.747917 0.051 Uiso 0.694(9) 1 calc R U P C 1
H63B H 0.990644 0.896874 0.779553 0.051 Uiso 0.694(9) 1 calc R U P C 1
H63C H 0.898499 0.982423 0.756708 0.051 Uiso 0.694(9) 1 calc R U P C 1
C64 C 0.8801(3) 0.9552(4) 0.87372(18) 0.0277(11) Uani 0.694(9) 1 d D . P C 1
H64A H 0.873630 1.029245 0.858017 0.042 Uiso 0.694(9) 1 calc R U P C 1
H64B H 0.959994 0.938858 0.881499 0.042 Uiso 0.694(9) 1 calc R U P C 1
H64C H 0.832121 0.940620 0.909328 0.042 Uiso 0.694(9) 1 calc R U P C 1
C1A C 0.1006(10) 0.4607(13) 0.8947(5) 0.032(3) Uani 0.284(4) 1 d D . P B 2
H1A H 0.082144 0.386942 0.911751 0.038 Uiso 0.284(4) 1 calc R U P B 2
C1B C 0.1904(7) 0.4611(7) 0.8450(4) 0.0207(16) Uani 0.284(4) 1 d D U P B 2
H1BA H 0.161228 0.422321 0.815779 0.025 Uiso 0.284(4) 1 calc R U P B 2
H1BB H 0.260930 0.426129 0.858968 0.025 Uiso 0.284(4) 1 calc R U P B 2
C1C C -0.0072(11) 0.5150(13) 0.8725(8) 0.027(4) Uani 0.284(4) 1 d D . P B 2
H1CA H -0.036966 0.477893 0.842693 0.033 Uiso 0.284(4) 1 calc R U P B 2
H1CB H -0.066847 0.512965 0.904159 0.033 Uiso 0.284(4) 1 calc R U P B 2
C1D C 0.1492(12) 0.5186(11) 0.9401(5) 0.035(3) Uani 0.284(4) 1 d D . P B 2
H1DA H 0.093030 0.516491 0.973246 0.042 Uiso 0.284(4) 1 calc R U P B 2
H1DB H 0.219969 0.483569 0.953613 0.042 Uiso 0.284(4) 1 calc R U P B 2
C1E C 0.1755(10) 0.6321(11) 0.9151(5) 0.033(3) Uani 0.284(4) 1 d D . P B 2
H1E H 0.205883 0.670020 0.944990 0.040 Uiso 0.284(4) 1 calc R U P B 2
C1F C 0.0655(10) 0.6837(14) 0.8940(6) 0.036(4) Uani 0.284(4) 1 d D . P B 2
H1FA H 0.007450 0.681471 0.926353 0.043 Uiso 0.284(4) 1 calc R U P B 2
H1FB H 0.080633 0.757934 0.878475 0.043 Uiso 0.284(4) 1 calc R U P B 2
C1G C 0.0195(10) 0.6278(10) 0.8477(5) 0.031(3) Uani 0.284(4) 1 d D . P B 2
H1G H -0.051841 0.663282 0.833824 0.037 Uiso 0.284(4) 1 calc R U P B 2
C1H C 0.1084(7) 0.6288(7) 0.7975(4) 0.0229(17) Uani 0.284(4) 1 d D U P B 2
H1HA H 0.077842 0.591254 0.768106 0.027 Uiso 0.284(4) 1 calc R U P B 2
H1HB H 0.124612 0.701816 0.780020 0.027 Uiso 0.284(4) 1 calc R U P B 2
C1I C 1.1802(9) 0.9202(10) 0.5829(6) 0.039(2) Uani 0.259(4) 1 d D U P A 2
H1I H 1.219053 0.988589 0.569143 0.047 Uiso 0.259(4) 1 calc R U P A 2
C1J C 0.2652(7) 0.6318(8) 0.8650(4) 0.0247(18) Uani 0.284(4) 1 d D U P B 2
H1JA H 0.286394 0.704598 0.849052 0.030 Uiso 0.284(4) 1 calc R U P B 2
H1JB H 0.334984 0.595277 0.878865 0.030 Uiso 0.284(4) 1 calc R U P B 2
C1K C 1.0504(9) 0.9369(10) 0.5881(7) 0.043(3) Uani 0.259(4) 1 d D U P A 2
H1KA H 1.032721 0.991482 0.612654 0.051 Uiso 0.259(4) 1 calc R U P A 2
H1KB H 1.022706 0.961521 0.549805 0.051 Uiso 0.259(4) 1 calc R U P A 2
C1L C 1.2052(11) 0.8459(10) 0.5398(6) 0.040(2) Uani 0.259(4) 1 d D U P A 2
H1LA H 1.288574 0.833635 0.535451 0.048 Uiso 0.259(4) 1 calc R U P A 2
H1LB H 1.178575 0.876477 0.502148 0.048 Uiso 0.259(4) 1 calc R U P A 2
C1M C 1.2244(13) 0.8738(12) 0.6394(6) 0.036(2) Uani 0.259(4) 1 d D U P A 2
H1MA H 1.208966 0.922331 0.667749 0.043 Uiso 0.259(4) 1 calc R U P A 2
H1MB H 1.308230 0.863863 0.634969 0.043 Uiso 0.259(4) 1 calc R U P A 2
C1N C 1.1672(10) 0.7698(11) 0.6607(6) 0.041(2) Uani 0.259(4) 1 d D U P A 2
H1N H 1.197884 0.739183 0.697962 0.049 Uiso 0.259(4) 1 calc R U P A 2
C1O C 1.1893(10) 0.6954(11) 0.6171(5) 0.038(2) Uani 0.259(4) 1 d D U P A 2
H1OA H 1.272456 0.682647 0.611901 0.046 Uiso 0.259(4) 1 calc R U P A 2
H1OB H 1.151101 0.627667 0.630933 0.046 Uiso 0.259(4) 1 calc R U P A 2
C1P C 1.1434(9) 0.7428(9) 0.5607(5) 0.034(2) Uani 0.259(4) 1 d D U P A 2
H1P H 1.158368 0.693873 0.532053 0.041 Uiso 0.259(4) 1 calc R U P A 2
C1Q C 1.0149(7) 0.7569(9) 0.5705(5) 0.029(2) Uani 0.259(4) 1 d D U P A 2
H1QA H 0.979178 0.689701 0.587828 0.035 Uiso 0.259(4) 1 calc R U P A 2
H1QB H 0.980618 0.779934 0.533594 0.035 Uiso 0.259(4) 1 calc R U P A 2
C1S C 1.0386(9) 0.7917(14) 0.6695(5) 0.042(3) Uani 0.259(4) 1 d D U P A 2
H1SA H 1.025755 0.839247 0.698478 0.050 Uiso 0.259(4) 1 calc R U P A 2
H1SB H 0.997307 0.725491 0.683434 0.050 Uiso 0.259(4) 1 calc R U P A 2
C68 C 0.8802(9) 0.8948(12) 0.8624(5) 0.041(3) Uani 0.306(9) 1 d D . P C 2
H68A H 0.844264 0.951813 0.880157 0.061 Uiso 0.306(9) 1 calc R U P C 2
H68B H 0.963579 0.901472 0.861671 0.061 Uiso 0.306(9) 1 calc R U P C 2
H68C H 0.856652 0.827594 0.884537 0.061 Uiso 0.306(9) 1 calc R U P C 2
C69 C 0.8432(5) 0.9001(8) 0.8017(5) 0.035(3) Uani 0.306(9) 1 d D . P C 2
H69 H 0.860610 0.831969 0.787770 0.042 Uiso 0.306(9) 1 calc R U P C 2
C70 C 0.9063(8) 0.9872(9) 0.7623(5) 0.039(3) Uani 0.306(9) 1 d D . P C 2
H70A H 0.882508 0.988606 0.723215 0.059 Uiso 0.306(9) 1 calc R U P C 2
H70B H 0.988912 0.974730 0.762927 0.059 Uiso 0.306(9) 1 calc R U P C 2
H70C H 0.888295 1.054419 0.775271 0.059 Uiso 0.306(9) 1 calc R U P C 2
Cl1 Cl 0.52931(8) 0.71993(8) 0.52118(5) 0.0559(2) Uani 1 1 d . . . . .
Cl2 Cl 0.72651(8) 0.79375(7) 0.44867(4) 0.0530(2) Uani 1 1 d . . . . .
Cl3 Cl 0.74412(9) 0.61260(7) 0.53313(4) 0.0504(2) Uani 1 1 d . . . . .
C65 C 0.6787(3) 0.7345(2) 0.51749(13) 0.0359(7) Uani 1 1 d . . . . .
H65 H 0.699757 0.779941 0.546040 0.043 Uiso 1 1 calc R U . . .
Cl7 Cl 0.91666(10) 1.22967(9) 0.88852(5) 0.0663(3) Uani 1 1 d . . . . .
Cl8 Cl 1.03795(14) 1.16694(13) 0.98944(6) 0.0944(5) Uani 1 1 d . . . . .
Cl9 Cl 0.79504(15) 1.12992(12) 0.99104(7) 0.1017(5) Uani 1 1 d . . . . .
C67 C 0.9292(5) 1.1396(4) 0.9518(2) 0.0822(16) Uani 1 1 d . . . . .
H67 H 0.945317 1.069664 0.939713 0.099 Uiso 1 1 calc R U . . .
Cl4 Cl 0.4731(2) 0.70530(17) 0.94370(10) 0.0454(6) Uani 0.785(11) 1 d . . P D 1
Cl5 Cl 0.5406(3) 0.87872(15) 0.99796(10) 0.0683(8) Uani 0.785(11) 1 d . . P D 1
Cl6 Cl 0.7067(2) 0.7274(3) 0.97330(15) 0.0562(7) Uani 0.785(11) 1 d . . P D 1
C66 C 0.5818(6) 0.7929(5) 0.9512(3) 0.0316(14) Uani 0.785(11) 1 d . U P D 1
H66 H 0.600219 0.834745 0.912854 0.038 Uiso 0.785(11) 1 calc R U P D 1
Cl10 Cl 0.607(2) 0.8996(15) 0.9771(9) 0.133(8) Uani 0.215(11) 1 d D . P D 2
Cl11 Cl 0.4589(11) 0.739(2) 0.9535(9) 0.132(7) Uani 0.215(11) 1 d D . P D 2
Cl12 Cl 0.6944(8) 0.6980(7) 0.9609(4) 0.0434(16) Uani 0.215(11) 1 d D . P D 2
C1R C 0.5950(16) 0.7952(16) 0.9385(10) 0.028(4) Uani 0.215(11) 1 d D U P D 2
H1R H 0.607886 0.819754 0.896583 0.033 Uiso 0.215(11) 1 calc R U P D 2

loop_
_atom_site_aniso_label
_atom_site_aniso_U_11
_atom_site_aniso_U_22
_atom_site_aniso_U_33
_atom_site_aniso_U_23
_atom_site_aniso_U_13
_atom_site_aniso_U_12
Cu1 0.01634(14) 0.01207(13) 0.02835(16) -0.00404(11) 0.00319(11) 0.00030(10)
Cu2 0.02016(15) 0.01671(14) 0.02508(16) 0.00049(11) 0.00691(12) 0.00137(11)
Cu3 0.01571(14) 0.01842(14) 0.02554(15) -0.00512(11) 0.00641(11) -0.00501(11)
Cu4 0.01452(13) 0.01369(13) 0.02454(15) -0.00596(11) 0.00155(11) -0.00317(10)
N1 0.0197(10) 0.0164(9) 0.0231(10) -0.0028(8) 0.0029(8) 0.0005(7)
N2 0.0232(10) 0.0167(10) 0.0251(11) -0.0032(8) 0.0039(8) 0.0036(8)
N3 0.0154(9) 0.0204(10) 0.0232(10) -0.0011(8) 0.0048(8) 0.0009(8)
N4 0.0154(9) 0.0196(10) 0.0228(10) -0.0024(8) 0.0031(8) -0.0008(7)
N5 0.0173(9) 0.0204(10) 0.0271(11) -0.0075(8) 0.0048(8) -0.0027(8)
N6 0.0159(9) 0.0190(10) 0.0245(10) -0.0067(8) 0.0042(8) -0.0036(7)
N7 0.0133(9) 0.0152(9) 0.0300(11) -0.0056(8) -0.0007(8) 0.0001(7)
N8 0.0132(9) 0.0163(10) 0.0405(13) -0.0057(9) -0.0003(8) 0.0015(7)
C1 0.0252(12) 0.0189(11) 0.0256(12) -0.0044(9) -0.0055(10) 0.0054(9)
C2 0.0341(14) 0.0134(11) 0.0270(13) -0.0030(9) -0.0046(11) 0.0012(10)
C3 0.0227(12) 0.0174(11) 0.0250(12) -0.0022(9) -0.0032(9) -0.0013(9)
C4 0.0266(13) 0.0242(13) 0.0272(13) -0.0077(10) -0.0032(10) 0.0090(10)
C5 0.0317(15) 0.0278(14) 0.0454(17) -0.0064(12) 0.0004(13) 0.0016(12)
C6 0.0314(16) 0.0325(16) 0.060(2) -0.0057(15) -0.0036(14) 0.0023(13)
C7 0.0438(19) 0.051(2) 0.0456(19) 0.0010(16) 0.0188(15) 0.0106(16)
C8 0.060(2) 0.060(2) 0.0351(18) -0.0086(16) -0.0019(16) 0.0280(19)
C9 0.0466(19) 0.050(2) 0.0307(15) -0.0079(14) 0.0004(13) 0.0212(16)
C10 0.0293(14) 0.0316(15) 0.0435(17) -0.0135(13) -0.0002(12) 0.0029(12)
C11 0.0334(16) 0.0337(16) 0.058(2) -0.0208(15) -0.0052(14) 0.0062(13)
C12 0.0272(14) 0.0381(17) 0.0477(18) -0.0118(14) 0.0027(13) 0.0021(12)
C13 0.0406(19) 0.080(3) 0.0383(18) -0.0261(18) -0.0014(15) 0.0097(18)
C14 0.0339(14) 0.0207(12) 0.0240(12) -0.0002(10) 0.0033(10) -0.0027(10)
C15 0.051(2) 0.076(3) 0.0274(16) -0.0082(16) -0.0007(14) -0.0325(19)
C16 0.0395(18) 0.066(2) 0.0370(17) -0.0143(16) 0.0062(14) -0.0255(17)
C17 0.0168(11) 0.0219(11) 0.0164(10) -0.0020(9) 0.0019(8) -0.0021(9)
C18 0.0191(11) 0.0201(11) 0.0214(11) 0.0011(9) 0.0010(9) -0.0019(9)
C19 0.0176(11) 0.0203(11) 0.0190(11) -0.0027(9) 0.0000(9) -0.0008(9)
C20 0.0149(11) 0.0286(13) 0.0181(11) -0.0027(9) 0.0021(8) -0.0003(9)
C30 0.0167(11) 0.0239(12) 0.0282(13) -0.0006(10) 0.0015(9) 0.0015(9)
C31 0.0374(18) 0.050(2) 0.098(3) -0.044(2) -0.020(2) 0.0185(16)
C32 0.047(2) 0.081(3) 0.0439(19) -0.0218(19) -0.0223(16) 0.037(2)
C33 0.0184(11) 0.0209(12) 0.0268(12) -0.0074(10) 0.0023(9) -0.0025(9)
C34 0.0188(11) 0.0218(12) 0.0277(12) -0.0077(10) 0.0034(9) -0.0055(9)
C35 0.0140(10) 0.0185(11) 0.0241(12) -0.0040(9) 0.0007(9) -0.0025(8)
C36 0.0238(13) 0.0284(14) 0.0341(14) -0.0132(11) 0.0100(11) -0.0047(10)
C37 0.0392(17) 0.058(2) 0.0367(17) -0.0277(15) 0.0028(13) -0.0006(15)
C38 0.0454(19) 0.0354(17) 0.052(2) -0.0144(15) 0.0147(15) 0.0095(14)
C39 0.0152(10) 0.0183(11) 0.0225(11) -0.0052(9) 0.0023(9) -0.0038(8)
C49 0.0164(11) 0.0159(11) 0.0422(15) -0.0075(10) -0.0032(10) 0.0006(9)
C50 0.0180(13) 0.0185(13) 0.086(3) -0.0164(14) -0.0088(14) 0.0005(10)
C51 0.0165(12) 0.0200(13) 0.076(2) -0.0120(14) -0.0049(13) 0.0008(10)
C52 0.0153(11) 0.0169(11) 0.0412(15) -0.0088(10) -0.0030(10) 0.0010(9)
C53 0.0206(13) 0.0253(13) 0.0559(19) -0.0175(13) -0.0092(12) 0.0049(10)
C54 0.0166(12) 0.0307(15) 0.067(2) -0.0193(14) -0.0139(13) 0.0059(11)
C55 0.0152(13) 0.0270(15) 0.102(3) -0.0079(17) 0.0050(15) 0.0021(11)
C56 0.0343(16) 0.0351(17) 0.058(2) 0.0031(15) 0.0161(15) 0.0097(13)
C57 0.0308(15) 0.0269(14) 0.0518(19) -0.0009(13) 0.0050(13) 0.0073(12)
C58 0.0176(12) 0.0189(12) 0.0483(17) -0.0090(11) -0.0069(11) 0.0010(9)
C59 0.0217(12) 0.0184(12) 0.0505(17) -0.0105(11) -0.0076(12) 0.0042(10)
C60 0.0232(13) 0.0268(14) 0.0508(18) -0.0093(13) -0.0102(12) 0.0073(11)
C61 0.0334(16) 0.0338(16) 0.0522(19) -0.0128(14) -0.0019(14) 0.0143(13)
C21 0.0188(16) 0.0257(17) 0.0283(18) -0.0009(14) 0.0033(14) -0.0041(13)
C22 0.0251(17) 0.0332(19) 0.0265(18) -0.0001(16) 0.0044(15) -0.0101(14)
C23 0.0256(19) 0.051(2) 0.031(2) -0.0030(18) 0.0081(16) -0.0075(17)
C24 0.033(2) 0.055(2) 0.039(2) -0.0175(18) 0.020(2) -0.009(2)
C25 0.0262(18) 0.046(2) 0.0272(18) -0.0118(16) 0.0074(14) -0.0083(16)
C26 0.0181(17) 0.027(2) 0.053(3) 0.0077(18) 0.0052(18) 0.0015(15)
C27 0.0224(18) 0.032(2) 0.066(3) 0.000(2) 0.003(2) 0.0043(17)
C28 0.029(2) 0.044(2) 0.072(3) -0.021(2) 0.015(2) 0.003(2)
C29 0.0229(18) 0.035(2) 0.041(2) 0.0100(18) -0.0046(17) 0.0025(19)
C40 0.0276(18) 0.0220(17) 0.039(2) -0.0126(15) 0.0147(16) -0.0079(14)
C41 0.029(3) 0.027(2) 0.048(4) -0.016(3) 0.022(2) -0.010(2)
C42 0.019(2) 0.035(2) 0.041(3) -0.007(2) 0.0099(19) -0.0004(19)
C43 0.018(3) 0.033(3) 0.040(3) -0.012(2) 0.010(2) -0.011(2)
C44 0.0174(15) 0.0257(17) 0.0273(17) -0.0077(14) 0.0027(13) -0.0061(13)
C45 0.0211(18) 0.054(2) 0.0244(18) -0.0077(17) -0.0024(14) 0.0025(17)
C46 0.037(4) 0.071(4) 0.020(3) 0.000(3) 0.003(2) 0.009(3)
C47 0.042(3) 0.034(3) 0.036(3) 0.004(3) 0.015(2) -0.003(2)
C48 0.031(3) 0.079(4) 0.036(3) -0.029(3) 0.014(2) -0.011(3)
C62 0.0107(17) 0.0178(18) 0.030(2) -0.0044(19) -0.006(2) 0.0010(13)
C63 0.016(2) 0.049(3) 0.035(2) -0.007(2) 0.0054(18) 0.0003(18)
C64 0.0161(18) 0.035(3) 0.035(2) -0.0132(19) -0.0046(15) 0.0006(16)
C1A 0.032(7) 0.029(6) 0.031(8) 0.000(6) 0.013(5) -0.007(5)
C1B 0.016(3) 0.019(4) 0.026(4) 0.000(3) -0.001(3) 0.000(3)
C1C 0.008(7) 0.035(6) 0.039(9) -0.004(6) 0.002(6) -0.006(5)
C1D 0.030(8) 0.056(8) 0.018(7) -0.005(6) 0.009(5) -0.010(6)
C1E 0.031(8) 0.040(6) 0.033(8) -0.023(6) 0.017(5) -0.020(5)
C1F 0.027(8) 0.040(7) 0.038(8) -0.007(6) 0.019(6) -0.006(6)
C1G 0.023(7) 0.032(6) 0.036(7) -0.001(6) 0.006(5) 0.008(5)
C1H 0.020(4) 0.018(4) 0.030(4) -0.004(3) 0.004(3) -0.002(3)
C1I 0.022(4) 0.044(4) 0.049(4) -0.007(4) 0.012(4) -0.010(3)
C1J 0.022(4) 0.029(4) 0.026(4) -0.012(3) 0.000(3) -0.008(3)
C1K 0.025(5) 0.043(5) 0.060(6) -0.007(5) 0.005(5) -0.007(4)
C1L 0.019(4) 0.056(4) 0.043(4) -0.003(4) 0.010(4) -0.005(4)
C1M 0.020(4) 0.046(5) 0.043(5) -0.011(4) -0.001(4) -0.004(4)
C1N 0.021(3) 0.054(4) 0.045(4) 0.003(4) -0.001(4) 0.007(4)
C1O 0.019(4) 0.043(5) 0.053(5) -0.009(4) 0.005(4) 0.005(4)
C1P 0.016(4) 0.048(4) 0.042(4) -0.016(4) -0.001(4) 0.000(4)
C1Q 0.012(4) 0.042(5) 0.036(5) -0.016(4) 0.006(3) -0.002(4)
C1S 0.014(4) 0.072(6) 0.037(5) -0.002(5) 0.004(4) 0.010(5)
C68 0.023(5) 0.048(8) 0.050(8) 0.000(6) -0.006(5) -0.001(5)
C69 0.032(7) 0.020(5) 0.055(9) -0.002(6) -0.017(8) 0.005(4)
C70 0.020(5) 0.052(8) 0.044(6) -0.001(5) -0.001(4) -0.001(4)
Cl1 0.0366(4) 0.0588(6) 0.0696(6) -0.0086(5) 0.0183(4) -0.0003(4)
Cl2 0.0475(5) 0.0466(5) 0.0559(5) 0.0152(4) 0.0162(4) 0.0078(4)
Cl3 0.0620(6) 0.0445(5) 0.0428(4) 0.0027(4) -0.0101(4) 0.0142(4)
C65 0.0383(16) 0.0348(16) 0.0344(15) -0.0070(12) 0.0053(12) 0.0033(13)
Cl7 0.0690(7) 0.0576(6) 0.0655(6) 0.0206(5) -0.0174(5) -0.0081(5)
Cl8 0.0974(10) 0.1101(11) 0.0698(8) 0.0091(7) -0.0168(7) 0.0553(9)
Cl9 0.1103(12) 0.0802(9) 0.1062(11) -0.0055(8) 0.0470(9) -0.0360(8)
C67 0.106(4) 0.075(3) 0.057(3) 0.014(2) -0.004(3) 0.010(3)
Cl4 0.0424(9) 0.0484(9) 0.0442(8) -0.0007(7) -0.0035(6) -0.0209(7)
Cl5 0.121(2) 0.0424(8) 0.0462(10) -0.0180(7) -0.0214(10) 0.0242(9)
Cl6 0.0321(7) 0.0717(17) 0.0637(13) -0.0057(11) -0.0036(7) 0.0036(9)
C66 0.037(2) 0.037(2) 0.020(4) -0.0010(18) 0.003(2) -0.0076(18)
Cl10 0.198(18) 0.117(9) 0.112(10) -0.090(8) -0.071(12) 0.086(11)
Cl11 0.046(4) 0.183(15) 0.130(11) 0.107(9) -0.016(6) -0.018(8)
Cl12 0.039(3) 0.039(3) 0.056(4) -0.018(2) -0.008(2) 0.007(2)
C1R 0.032(7) 0.041(7) 0.008(8) -0.003(6) 0.012(6) -0.007(6)

loop_
_atom_type_symbol
_atom_type_description
_atom_type_scat_dispersion_real
_atom_type_scat_dispersion_imag
_atom_type_scat_source
C C 0.0033 0.0016 'International Tables Vol C Tables 4.2.6.8 and 6.1.1.4'
H H 0.0000 0.0000 'International Tables Vol C Tables 4.2.6.8 and 6.1.1.4'
Cl Cl 0.1484 0.1585 'International Tables Vol C Tables 4.2.6.8 and 6.1.1.4'
Cu Cu 0.3201 1.2651 'International Tables Vol C Tables 4.2.6.8 and 6.1.1.4'
N N 0.0061 0.0033 'International Tables Vol C Tables 4.2.6.8 and 6.1.1.4'

loop_
_geom_angle_atom_site_label_1
_geom_angle_atom_site_label_2
_geom_angle_atom_site_label_3
_geom_angle
_geom_angle_site_symmetry_1
_geom_angle_site_symmetry_3
_geom_angle_publ_flag
Cu2 Cu1 Cu4 113.431(14) . . ?
N1 Cu1 Cu2 63.05(6) . . ?
N1 Cu1 Cu4 118.98(7) . . ?
N1 Cu1 N8 177.42(10) . . ?
N8 Cu1 Cu2 118.36(7) . . ?
N8 Cu1 Cu4 62.79(6) . . ?
Cu3 Cu2 Cu1 64.733(11) . . ?
N2 Cu2 Cu1 66.36(6) . . ?
N2 Cu2 Cu3 100.33(7) . . ?
N3 Cu2 Cu1 100.70(6) . . ?
N3 Cu2 Cu3 67.09(6) . . ?
N3 Cu2 N2 165.53(9) . . ?
Cu4 Cu3 Cu2 116.479(14) . . ?
N4 Cu3 Cu2 62.80(6) . . ?
N4 Cu3 Cu4 115.78(6) . . ?
N5 Cu3 Cu2 118.92(7) . . ?
N5 Cu3 Cu4 64.66(6) . . ?
N5 Cu3 N4 178.01(10) . . ?
Cu3 Cu4 Cu1 65.353(12) . . ?
N6 Cu4 Cu1 100.98(7) . . ?
N6 Cu4 Cu3 67.45(6) . . ?
N6 Cu4 N7 165.86(9) . . ?
N7 Cu4 Cu1 66.60(6) . . ?
N7 Cu4 Cu3 100.14(7) . . ?
N2 N1 Cu1 118.28(15) . . ?
C3 N1 Cu1 133.27(18) . . ?
C3 N1 N2 108.2(2) . . ?
N1 N2 Cu2 111.85(15) . . ?
C1 N2 Cu2 137.88(18) . . ?
C1 N2 N1 108.4(2) . . ?
N4 N3 Cu2 110.47(14) . . ?
C17 N3 Cu2 139.20(18) . . ?
C17 N3 N4 108.20(19) . . ?
N3 N4 Cu3 117.73(15) . . ?
C19 N4 Cu3 133.94(17) . . ?
C19 N4 N3 108.28(19) . . ?
N6 N5 Cu3 115.98(15) . . ?
C33 N5 Cu3 135.95(17) . . ?
C33 N5 N6 108.08(19) . . ?
N5 N6 Cu4 111.39(14) . . ?
C35 N6 Cu4 139.24(17) . . ?
C35 N6 N5 108.55(19) . . ?
N8 N7 Cu4 111.64(15) . . ?
C49 N7 Cu4 139.61(17) . . ?
C49 N7 N8 108.36(19) . . ?
N7 N8 Cu1 118.74(15) . . ?
C51 N8 Cu1 133.01(18) . . ?
C51 N8 N7 108.2(2) . . ?
N2 C1 C2 108.6(2) . . ?
N2 C1 C4 121.6(2) . . ?
C2 C1 C4 129.8(2) . . ?
C1 C2 H2 127.1 . . ?
C3 C2 C1 105.8(2) . . ?
C3 C2 H2 127.1 . . ?
N1 C3 C2 108.9(2) . . ?
N1 C3 C14 120.4(2) . . ?
C2 C3 C14 130.7(2) . . ?
C1 C4 C5 110.2(2) . . ?
C1 C4 C9 111.5(2) . . ?
C1 C4 C10 109.4(2) . . ?
C5 C4 C10 107.6(2) . . ?
C9 C4 C5 110.3(3) . . ?
C9 C4 C10 107.8(3) . . ?
C4 C5 H5A 109.5 . . ?
C4 C5 H5B 109.5 . . ?
C4 C5 C6 110.9(3) . . ?
H5A C5 H5B 108.0 . . ?
C6 C5 H5A 109.5 . . ?
C6 C5 H5B 109.5 . . ?
C5 C6 H6 110.0 . . ?
C7 C6 C5 107.9(3) . . ?
C7 C6 H6 110.0 . . ?
C12 C6 C5 107.2(3) . . ?
C12 C6 H6 110.0 . . ?
C12 C6 C7 111.7(3) . . ?
C6 C7 H7A 109.6 . . ?
C6 C7 H7B 109.6 . . ?
C6 C7 C8 110.2(3) . . ?
H7A C7 H7B 108.1 . . ?
C8 C7 H7A 109.6 . . ?
C8 C7 H7B 109.6 . . ?
C7 C8 H8 109.9 . . ?
C7 C8 C9 107.7(3) . . ?
C9 C8 H8 109.9 . . ?
C13 C8 C7 111.4(3) . . ?
C13 C8 H8 109.9 . . ?
C13 C8 C9 107.8(3) . . ?
C4 C9 C8 110.8(3) . . ?
C4 C9 H9A 109.5 . . ?
C4 C9 H9B 109.5 . . ?
C8 C9 H9A 109.5 . . ?
C8 C9 H9B 109.5 . . ?
H9A C9 H9B 108.1 . . ?
C4 C10 H10A 109.7 . . ?
C4 C10 H10B 109.7 . . ?
H10A C10 H10B 108.2 . . ?
C11 C10 C4 110.0(3) . . ?
C11 C10 H10A 109.7 . . ?
C11 C10 H10B 109.7 . . ?
C10 C11 H11 110.4 . . ?
C12 C11 C10 107.7(3) . . ?
C12 C11 H11 110.4 . . ?
C12 C11 C13 109.3(3) . . ?
C13 C11 C10 108.7(3) . . ?
C13 C11 H11 110.4 . . ?
C6 C12 C11 111.7(3) . . ?
C6 C12 H12A 109.3 . . ?
C6 C12 H12B 109.3 . . ?
C11 C12 H12A 109.3 . . ?
C11 C12 H12B 109.3 . . ?
H12A C12 H12B 107.9 . . ?
C8 C13 C11 111.5(3) . . ?
C8 C13 H13A 109.3 . . ?
C8 C13 H13B 109.3 . . ?
C11 C13 H13A 109.3 . . ?
C11 C13 H13B 109.3 . . ?
H13A C13 H13B 108.0 . . ?
C3 C14 H14 107.7 . . ?
C3 C14 C15 111.2(3) . . ?
C3 C14 C16 111.6(2) . . ?
C15 C14 H14 107.7 . . ?
C15 C14 C16 110.6(3) . . ?
C16 C14 H14 107.7 . . ?
C14 C15 H15A 109.5 . . ?
C14 C15 H15B 109.5 . . ?
C14 C15 H15C 109.5 . . ?
H15A C15 H15B 109.5 . . ?
H15A C15 H15C 109.5 . . ?
H15B C15 H15C 109.5 . . ?
C14 C16 H16A 109.5 . . ?
C14 C16 H16B 109.5 . . ?
C14 C16 H16C 109.5 . . ?
H16A C16 H16B 109.5 . . ?
H16A C16 H16C 109.5 . . ?
H16B C16 H16C 109.5 . . ?
N3 C17 C18 108.7(2) . . ?
N3 C17 C20 122.8(2) . . ?
C18 C17 C20 128.5(2) . . ?
C17 C18 H18 127.0 . . ?
C17 C18 C19 106.0(2) . . ?
C19 C18 H18 127.0 . . ?
N4 C19 C18 108.8(2) . . ?
N4 C19 C30 121.2(2) . . ?
C18 C19 C30 129.9(2) . . ?
C17 C20 C21 108.8(2) . . ?
C17 C20 C25 110.0(2) . . ?
C17 C20 C26 114.1(2) . . ?
C17 C20 C1Q 108.0(4) . . ?
C17 C20 C1S 107.2(4) . . ?
C25 C20 C21 105.7(3) . . ?
C26 C20 C21 108.1(3) . . ?
C26 C20 C25 109.8(3) . . ?
C1K C20 C17 114.2(5) . . ?
C1K C20 C1Q 109.2(7) . . ?
C1K C20 C1S 113.2(9) . . ?
C1S C20 C1Q 104.4(8) . . ?
C19 C30 H30 107.4 . . ?
C31 C30 C19 111.4(2) . . ?
C31 C30 H30 107.4 . . ?
C32 C30 C19 111.4(2) . . ?
C32 C30 H30 107.4 . . ?
C32 C30 C31 111.5(3) . . ?
C30 C31 H31A 109.5 . . ?
C30 C31 H31B 109.5 . . ?
C30 C31 H31C 109.5 . . ?
H31A C31 H31B 109.5 . . ?
H31A C31 H31C 109.5 . . ?
H31B C31 H31C 109.5 . . ?
C30 C32 H32A 109.5 . . ?
C30 C32 H32B 109.5 . . ?
C30 C32 H32C 109.5 . . ?
H32A C32 H32B 109.5 . . ?
H32A C32 H32C 109.5 . . ?
H32B C32 H32C 109.5 . . ?
N5 C33 C34 108.8(2) . . ?
N5 C33 C36 121.5(2) . . ?
C34 C33 C36 129.7(2) . . ?
C33 C34 H34 126.9 . . ?
C35 C34 C33 106.2(2) . . ?
C35 C34 H34 126.9 . . ?
N6 C35 C34 108.4(2) . . ?
N6 C35 C39 122.4(2) . . ?
C34 C35 C39 129.1(2) . . ?
C33 C36 H36 108.0 . . ?
C33 C36 C37 111.8(2) . . ?
C33 C36 C38 110.1(2) . . ?
C37 C36 H36 108.0 . . ?
C38 C36 H36 108.0 . . ?
C38 C36 C37 110.9(3) . . ?
C36 C37 H37A 109.5 . . ?
C36 C37 H37B 109.5 . . ?
C36 C37 H37C 109.5 . . ?
H37A C37 H37B 109.5 . . ?
H37A C37 H37C 109.5 . . ?
H37B C37 H37C 109.5 . . ?
C36 C38 H38A 109.5 . . ?
C36 C38 H38B 109.5 . . ?
C36 C38 H38C 109.5 . . ?
H38A C38 H38B 109.5 . . ?
H38A C38 H38C 109.5 . . ?
H38B C38 H38C 109.5 . . ?
C35 C39 C40 112.8(2) . . ?
C35 C39 C44 110.2(2) . . ?
C35 C39 C45 109.9(2) . . ?
C35 C39 C1B 108.5(3) . . ?
C35 C39 C1H 109.7(4) . . ?
C35 C39 C1J 112.2(4) . . ?
C44 C39 C40 107.5(2) . . ?
C45 C39 C40 107.8(3) . . ?
C45 C39 C44 108.5(3) . . ?
C1H C39 C1B 108.7(5) . . ?
C1H C39 C1J 110.5(5) . . ?
C1J C39 C1B 107.2(5) . . ?
N7 C49 C50 108.7(2) . . ?
N7 C49 C52 122.6(2) . . ?
C50 C49 C52 128.6(2) . . ?
C49 C50 H50 127.1 . . ?
C49 C50 C51 105.8(2) . . ?
C51 C50 H50 127.1 . . ?
N8 C51 C50 108.9(2) . . ?
N8 C51 C62 120.9(3) . . ?
N8 C51 C69 116.6(5) . . ?
C50 C51 C62 129.9(3) . . ?
C50 C51 C69 128.8(4) . . ?
C49 C52 C53 111.9(2) . . ?
C49 C52 C57 109.9(2) . . ?
C49 C52 C58 109.8(2) . . ?
C53 C52 C58 108.1(2) . . ?
C57 C52 C53 109.2(2) . . ?
C57 C52 C58 107.8(2) . . ?
C52 C53 H53A 109.5 . . ?
C52 C53 H53B 109.5 . . ?
H53A C53 H53B 108.1 . . ?
C54 C53 C52 110.6(2) . . ?
C54 C53 H53A 109.5 . . ?
C54 C53 H53B 109.5 . . ?
C53 C54 H54 109.8 . . ?
C53 C54 C60 109.4(2) . . ?
C55 C54 C53 109.3(3) . . ?
C55 C54 H54 109.8 . . ?
C55 C54 C60 108.7(3) . . ?
C60 C54 H54 109.8 . . ?
C54 C55 H55A 109.6 . . ?
C54 C55 H55B 109.6 . . ?
C54 C55 C56 110.4(2) . . ?
H55A C55 H55B 108.1 . . ?
C56 C55 H55A 109.6 . . ?
C56 C55 H55B 109.6 . . ?
C55 C56 H56 109.6 . . ?
C55 C56 C57 109.1(3) . . ?
C55 C56 C61 109.5(3) . . ?
C57 C56 H56 109.6 . . ?
C61 C56 H56 109.6 . . ?
C61 C56 C57 109.4(3) . . ?
C52 C57 C56 110.5(3) . . ?
C52 C57 H57A 109.5 . . ?
C52 C57 H57B 109.5 . . ?
C56 C57 H57A 109.5 . . ?
C56 C57 H57B 109.5 . . ?
H57A C57 H57B 108.1 . . ?
C52 C58 H58A 109.6 . . ?
C52 C58 H58B 109.6 . . ?
H58A C58 H58B 108.1 . . ?
C59 C58 C52 110.3(2) . . ?
C59 C58 H58A 109.6 . . ?
C59 C58 H58B 109.6 . . ?
C58 C59 H59 109.2 . . ?
C60 C59 C58 109.7(2) . . ?
C60 C59 H59 109.2 . . ?
C61 C59 C58 109.8(2) . . ?
C61 C59 H59 109.2 . . ?
C61 C59 C60 109.7(3) . . ?
C54 C60 H60A 109.8 . . ?
C54 C60 H60B 109.8 . . ?
C59 C60 C54 109.4(2) . . ?
C59 C60 H60A 109.8 . . ?
C59 C60 H60B 109.8 . . ?
H60A C60 H60B 108.2 . . ?
C56 C61 H61A 109.8 . . ?
C56 C61 H61B 109.8 . . ?
C59 C61 C56 109.4(3) . . ?
C59 C61 H61A 109.8 . . ?
C59 C61 H61B 109.8 . . ?
H61A C61 H61B 108.2 . . ?
C20 C21 H21A 109.5 . . ?
C20 C21 H21B 109.5 . . ?
H21A C21 H21B 108.0 . . ?
C22 C21 C20 110.9(3) . . ?
C22 C21 H21A 109.5 . . ?
C22 C21 H21B 109.5 . . ?
C21 C22 H22 109.9 . . ?
C23 C22 C21 106.9(3) . . ?
C23 C22 H22 109.9 . . ?
C29 C22 C21 108.9(3) . . ?
C29 C22 H22 109.9 . . ?
C29 C22 C23 111.4(4) . . ?
C22 C23 H23A 109.4 . . ?
C22 C23 H23B 109.4 . . ?
H23A C23 H23B 108.0 . . ?
C24 C23 C22 111.0(4) . . ?
C24 C23 H23A 109.4 . . ?
C24 C23 H23B 109.4 . . ?
C23 C24 H24 109.9 . . ?
C23 C24 C25 108.5(4) . . ?
C25 C24 H24 109.9 . . ?
C28 C24 C23 110.2(5) . . ?
C28 C24 H24 109.9 . . ?
C28 C24 C25 108.5(4) . . ?
C20 C25 C24 110.5(3) . . ?
C20 C25 H25A 109.5 . . ?
C20 C25 H25B 109.5 . . ?
C24 C25 H25A 109.5 . . ?
C24 C25 H25B 109.5 . . ?
H25A C25 H25B 108.1 . . ?
C20 C26 H26A 109.3 . . ?
C20 C26 H26B 109.3 . . ?
C20 C26 C27 111.6(3) . . ?
H26A C26 H26B 108.0 . . ?
C27 C26 H26A 109.3 . . ?
C27 C26 H26B 109.3 . . ?
C26 C27 H27 110.4 . . ?
C28 C27 C26 107.8(4) . . ?
C28 C27 H27 110.4 . . ?
C29 C27 C26 107.2(4) . . ?
C29 C27 H27 110.4 . . ?
C29 C27 C28 110.7(4) . . ?
C24 C28 C27 111.9(4) . . ?
C24 C28 H28A 109.2 . . ?
C24 C28 H28B 109.2 . . ?
C27 C28 H28A 109.2 . . ?
C27 C28 H28B 109.2 . . ?
H28A C28 H28B 107.9 . . ?
C22 C29 C27 110.4(4) . . ?
C22 C29 H29A 109.6 . . ?
C22 C29 H29B 109.6 . . ?
C27 C29 H29A 109.6 . . ?
C27 C29 H29B 109.6 . . ?
H29A C29 H29B 108.1 . . ?
C39 C40 H40A 109.3 . . ?
C39 C40 H40B 109.3 . . ?
H40A C40 H40B 108.0 . . ?
C41 C40 C39 111.5(4) . . ?
C41 C40 H40A 109.3 . . ?
C41 C40 H40B 109.3 . . ?
C40 C41 H41 109.8 . . ?
C42 C41 C40 108.8(5) . . ?
C42 C41 H41 109.8 . . ?
C48 C41 C40 109.2(5) . . ?
C48 C41 H41 109.8 . . ?
C48 C41 C42 109.5(5) . . ?
C41 C42 H42A 109.8 . . ?
C41 C42 H42B 109.8 . . ?
H42A C42 H42B 108.2 . . ?
C43 C42 C41 109.4(5) . . ?
C43 C42 H42A 109.8 . . ?
C43 C42 H42B 109.8 . . ?
C42 C43 H43 109.4 . . ?
C44 C43 C42 109.1(5) . . ?
C44 C43 H43 109.4 . . ?
C47 C43 C42 109.7(6) . . ?
C47 C43 H43 109.4 . . ?
C47 C43 C44 109.9(5) . . ?
C39 C44 H44A 109.5 . . ?
C39 C44 H44B 109.5 . . ?
C43 C44 C39 110.9(4) . . ?
C43 C44 H44A 109.5 . . ?
C43 C44 H44B 109.5 . . ?
H44A C44 H44B 108.0 . . ?
C39 C45 H45A 109.5 . . ?
C39 C45 H45B 109.5 . . ?
C39 C45 C46 110.5(4) . . ?
H45A C45 H45B 108.1 . . ?
C46 C45 H45A 109.5 . . ?
C46 C45 H45B 109.5 . . ?
C45 C46 H46 109.2 . . ?
C47 C46 C45 109.5(5) . . ?
C47 C46 H46 109.2 . . ?
C48 C46 C45 110.2(5) . . ?
C48 C46 H46 109.2 . . ?
C48 C46 C47 109.6(6) . . ?
C43 C47 C46 109.3(5) . . ?
C43 C47 H47A 109.8 . . ?
C43 C47 H47B 109.8 . . ?
C46 C47 H47A 109.8 . . ?
C46 C47 H47B 109.8 . . ?
H47A C47 H47B 108.3 . . ?
C41 C48 H48A 109.8 . . ?
C41 C48 H48B 109.8 . . ?
C46 C48 C41 109.6(5) . . ?
C46 C48 H48A 109.8 . . ?
C46 C48 H48B 109.8 . . ?
H48A C48 H48B 108.2 . . ?
C51 C62 H62 108.2 . . ?
C51 C62 C63 106.9(3) . . ?
C51 C62 C64 112.9(3) . . ?
C63 C62 H62 108.2 . . ?
C64 C62 H62 108.2 . . ?
C64 C62 C63 112.3(3) . . ?
C62 C63 H63A 109.5 . . ?
C62 C63 H63B 109.5 . . ?
C62 C63 H63C 109.5 . . ?
H63A C63 H63B 109.5 . . ?
H63A C63 H63C 109.5 . . ?
H63B C63 H63C 109.5 . . ?
C62 C64 H64A 109.5 . . ?
C62 C64 H64B 109.5 . . ?
C62 C64 H64C 109.5 . . ?
H64A C64 H64B 109.5 . . ?
H64A C64 H64C 109.5 . . ?
H64B C64 H64C 109.5 . . ?
C1B C1A H1A 109.6 . . ?
C1B C1A C1D 108.7(10) . . ?
C1C C1A H1A 109.6 . . ?
C1C C1A C1B 109.1(10) . . ?
C1C C1A C1D 110.3(12) . . ?
C1D C1A H1A 109.6 . . ?
C39 C1B H1BA 109.8 . . ?
C39 C1B H1BB 109.8 . . ?
C1A C1B C39 109.5(8) . . ?
C1A C1B H1BA 109.8 . . ?
C1A C1B H1BB 109.8 . . ?
H1BA C1B H1BB 108.2 . . ?
C1A C1C H1CA 109.7 . . ?
C1A C1C H1CB 109.7 . . ?
H1CA C1C H1CB 108.2 . . ?
C1G C1C C1A 109.9(12) . . ?
C1G C1C H1CA 109.7 . . ?
C1G C1C H1CB 109.7 . . ?
C1A C1D H1DA 109.6 . . ?
C1A C1D H1DB 109.6 . . ?
H1DA C1D H1DB 108.1 . . ?
C1E C1D C1A 110.2(11) . . ?
C1E C1D H1DA 109.6 . . ?
C1E C1D H1DB 109.6 . . ?
C1D C1E H1E 110.1 . . ?
C1D C1E C1J 107.9(10) . . ?
C1F C1E C1D 108.5(12) . . ?
C1F C1E H1E 110.1 . . ?
C1F C1E C1J 110.2(9) . . ?
C1J C1E H1E 110.1 . . ?
C1E C1F H1FA 109.5 . . ?
C1E C1F H1FB 109.5 . . ?
H1FA C1F H1FB 108.1 . . ?
C1G C1F C1E 110.5(11) . . ?
C1G C1F H1FA 109.5 . . ?
C1G C1F H1FB 109.5 . . ?
C1C C1G C1F 109.1(13) . . ?
C1C C1G H1G 109.5 . . ?
C1C C1G C1H 108.7(10) . . ?
C1F C1G H1G 109.5 . . ?
C1F C1G C1H 110.5(9) . . ?
C1H C1G H1G 109.5 . . ?
C39 C1H C1G 110.3(7) . . ?
C39 C1H H1HA 109.6 . . ?
C39 C1H H1HB 109.6 . . ?
C1G C1H H1HA 109.6 . . ?
C1G C1H H1HB 109.6 . . ?
H1HA C1H H1HB 108.1 . . ?
C1K C1I H1I 109.5 . . ?
C1L C1I H1I 109.5 . . ?
C1L C1I C1K 108.0(10) . . ?
C1M C1I H1I 109.5 . . ?
C1M C1I C1K 111.1(11) . . ?
C1M C1I C1L 109.2(11) . . ?
C39 C1J C1E 110.6(7) . . ?
C39 C1J H1JA 109.5 . . ?
C39 C1J H1JB 109.5 . . ?
C1E C1J H1JA 109.5 . . ?
C1E C1J H1JB 109.5 . . ?
H1JA C1J H1JB 108.1 . . ?
C20 C1K C1I 111.1(10) . . ?
C20 C1K H1KA 109.4 . . ?
C20 C1K H1KB 109.4 . . ?
C1I C1K H1KA 109.4 . . ?
C1I C1K H1KB 109.4 . . ?
H1KA C1K H1KB 108.0 . . ?
C1I C1L H1LA 109.9 . . ?
C1I C1L H1LB 109.9 . . ?
C1I C1L C1P 108.9(10) . . ?
H1LA C1L H1LB 108.3 . . ?
C1P C1L H1LA 109.9 . . ?
C1P C1L H1LB 109.9 . . ?
C1I C1M H1MA 109.6 . . ?
C1I C1M H1MB 109.6 . . ?
C1I C1M C1N 110.3(11) . . ?
H1MA C1M H1MB 108.1 . . ?
C1N C1M H1MA 109.6 . . ?
C1N C1M H1MB 109.6 . . ?
C1M C1N H1N 109.7 . . ?
C1M C1N C1O 109.9(11) . . ?
C1M C1N C1S 106.9(12) . . ?
C1O C1N H1N 109.7 . . ?
C1O C1N C1S 111.0(10) . . ?
C1S C1N H1N 109.7 . . ?
C1N C1O H1OA 109.8 . . ?
C1N C1O H1OB 109.8 . . ?
H1OA C1O H1OB 108.3 . . ?
C1P C1O C1N 109.3(10) . . ?
C1P C1O H1OA 109.8 . . ?
C1P C1O H1OB 109.8 . . ?
C1L C1P H1P 109.2 . . ?
C1O C1P C1L 108.8(10) . . ?
C1O C1P H1P 109.2 . . ?
C1O C1P C1Q 107.8(8) . . ?
C1Q C1P C1L 112.5(10) . . ?
C1Q C1P H1P 109.2 . . ?
C20 C1Q H1QA 109.9 . . ?
C20 C1Q H1QB 109.9 . . ?
C1P C1Q C20 108.8(7) . . ?
C1P C1Q H1QA 109.9 . . ?
C1P C1Q H1QB 109.9 . . ?
H1QA C1Q H1QB 108.3 . . ?
C20 C1S H1SA 109.8 . . ?
C20 C1S H1SB 109.8 . . ?
C1N C1S C20 109.4(8) . . ?
C1N C1S H1SA 109.8 . . ?
C1N C1S H1SB 109.8 . . ?
H1SA C1S H1SB 108.2 . . ?
H68A C68 H68B 109.5 . . ?
H68A C68 H68C 109.5 . . ?
H68B C68 H68C 109.5 . . ?
C69 C68 H68A 109.5 . . ?
C69 C68 H68B 109.5 . . ?
C69 C68 H68C 109.5 . . ?
C51 C69 H69 109.1 . . ?
C68 C69 C51 94.7(6) . . ?
C68 C69 H69 109.1 . . ?
C68 C69 C70 110.6(9) . . ?
C70 C69 C51 122.9(7) . . ?
C70 C69 H69 109.1 . . ?
C69 C70 H70A 109.5 . . ?
C69 C70 H70B 109.5 . . ?
C69 C70 H70C 109.5 . . ?
H70A C70 H70B 109.5 . . ?
H70A C70 H70C 109.5 . . ?
H70B C70 H70C 109.5 . . ?
Cl1 C65 Cl2 109.80(18) . . ?
Cl1 C65 H65 109.1 . . ?
Cl2 C65 H65 109.1 . . ?
Cl3 C65 Cl1 110.12(18) . . ?
Cl3 C65 Cl2 109.72(17) . . ?
Cl3 C65 H65 109.1 . . ?
Cl7 C67 H67 106.9 . . ?
Cl8 C67 Cl7 112.9(3) . . ?
Cl8 C67 Cl9 114.1(3) . . ?
Cl8 C67 H67 106.9 . . ?
Cl9 C67 Cl7 108.6(3) . . ?
Cl9 C67 H67 106.9 . . ?
Cl4 C66 Cl6 111.5(4) . . ?
Cl4 C66 H66 107.8 . . ?
Cl5 C66 Cl4 112.2(4) . . ?
Cl5 C66 Cl6 109.6(4) . . ?
Cl5 C66 H66 107.8 . . ?
Cl6 C66 H66 107.8 . . ?
Cl10 C1R Cl11 109.3(13) . . ?
Cl10 C1R Cl12 109.5(12) . . ?
Cl10 C1R H1R 110.3 . . ?
Cl11 C1R Cl12 107.0(12) . . ?
Cl11 C1R H1R 110.3 . . ?
Cl12 C1R H1R 110.3 . . ?

loop_
_geom_bond_atom_site_label_1
_geom_bond_atom_site_label_2
_geom_bond_distance
_geom_bond_site_symmetry_2
_geom_bond_publ_flag
Cu1 Cu2 2.9614(5) . ?
Cu1 Cu4 2.9656(5) . ?
Cu1 N1 1.858(2) . ?
Cu1 N8 1.866(2) . ?
Cu2 Cu3 2.9412(5) . ?
Cu2 N2 1.850(2) . ?
Cu2 N3 1.847(2) . ?
Cu3 Cu4 2.8859(5) . ?
Cu3 N4 1.871(2) . ?
Cu3 N5 1.865(2) . ?
Cu4 N6 1.849(2) . ?
Cu4 N7 1.851(2) . ?
N1 N2 1.382(3) . ?
N1 C3 1.339(3) . ?
N2 C1 1.342(3) . ?
N3 N4 1.385(3) . ?
N3 C17 1.346(3) . ?
N4 C19 1.340(3) . ?
N5 N6 1.384(3) . ?
N5 C33 1.343(3) . ?
N6 C35 1.347(3) . ?
N7 N8 1.380(3) . ?
N7 C49 1.346(3) . ?
N8 C51 1.341(3) . ?
C1 C2 1.395(4) . ?
C1 C4 1.505(4) . ?
C2 H2 0.9500 . ?
C2 C3 1.394(4) . ?
C3 C14 1.501(4) . ?
C4 C5 1.525(4) . ?
C4 C9 1.522(4) . ?
C4 C10 1.561(4) . ?
C5 H5A 0.9900 . ?
C5 H5B 0.9900 . ?
C5 C6 1.548(5) . ?
C6 H6 1.0000 . ?
C6 C7 1.513(5) . ?
C6 C12 1.512(4) . ?
C7 H7A 0.9900 . ?
C7 H7B 0.9900 . ?
C7 C8 1.530(6) . ?
C8 H8 1.0000 . ?
C8 C9 1.554(5) . ?
C8 C13 1.497(6) . ?
C9 H9A 0.9900 . ?
C9 H9B 0.9900 . ?
C10 H10A 0.9900 . ?
C10 H10B 0.9900 . ?
C10 C11 1.546(4) . ?
C11 H11 1.0000 . ?
C11 C12 1.520(4) . ?
C11 C13 1.528(5) . ?
C12 H12A 0.9900 . ?
C12 H12B 0.9900 . ?
C13 H13A 0.9900 . ?
C13 H13B 0.9900 . ?
C14 H14 1.0000 . ?
C14 C15 1.504(4) . ?
C14 C16 1.528(4) . ?
C15 H15A 0.9800 . ?
C15 H15B 0.9800 . ?
C15 H15C 0.9800 . ?
C16 H16A 0.9800 . ?
C16 H16B 0.9800 . ?
C16 H16C 0.9800 . ?
C17 C18 1.393(3) . ?
C17 C20 1.510(3) . ?
C18 H18 0.9500 . ?
C18 C19 1.394(3) . ?
C19 C30 1.505(3) . ?
C20 C21 1.577(4) . ?
C20 C25 1.550(4) . ?
C20 C26 1.518(5) . ?
C20 C1K 1.430(13) . ?
C20 C1Q 1.591(10) . ?
C20 C1S 1.548(13) . ?
C30 H30 1.0000 . ?
C30 C31 1.502(4) . ?
C30 C32 1.499(4) . ?
C31 H31A 0.9800 . ?
C31 H31B 0.9800 . ?
C31 H31C 0.9800 . ?
C32 H32A 0.9800 . ?
C32 H32B 0.9800 . ?
C32 H32C 0.9800 . ?
C33 C34 1.396(3) . ?
C33 C36 1.503(3) . ?
C34 H34 0.9500 . ?
C34 C35 1.392(3) . ?
C35 C39 1.508(3) . ?
C36 H36 1.0000 . ?
C36 C37 1.528(4) . ?
C36 C38 1.528(4) . ?
C37 H37A 0.9800 . ?
C37 H37B 0.9800 . ?
C37 H37C 0.9800 . ?
C38 H38A 0.9800 . ?
C38 H38B 0.9800 . ?
C38 H38C 0.9800 . ?
C39 C40 1.541(4) . ?
C39 C44 1.540(4) . ?
C39 C45 1.532(5) . ?
C39 C1B 1.567(9) . ?
C39 C1H 1.519(9) . ?
C39 C1J 1.537(9) . ?
C49 C50 1.393(4) . ?
C49 C52 1.508(3) . ?
C50 H50 0.9500 . ?
C50 C51 1.395(4) . ?
C51 C62 1.518(3) . ?
C51 C69 1.524(4) . ?
C52 C53 1.540(4) . ?
C52 C57 1.533(4) . ?
C52 C58 1.547(4) . ?
C53 H53A 0.9900 . ?
C53 H53B 0.9900 . ?
C53 C54 1.534(4) . ?
C54 H54 1.0000 . ?
C54 C55 1.524(5) . ?
C54 C60 1.535(4) . ?
C55 H55A 0.9900 . ?
C55 H55B 0.9900 . ?
C55 C56 1.525(6) . ?
C56 H56 1.0000 . ?
C56 C57 1.534(4) . ?
C56 C61 1.532(5) . ?
C57 H57A 0.9900 . ?
C57 H57B 0.9900 . ?
C58 H58A 0.9900 . ?
C58 H58B 0.9900 . ?
C58 C59 1.533(4) . ?
C59 H59 1.0000 . ?
C59 C60 1.532(4) . ?
C59 C61 1.510(5) . ?
C60 H60A 0.9900 . ?
C60 H60B 0.9900 . ?
C61 H61A 0.9900 . ?
C61 H61B 0.9900 . ?
C21 H21A 0.9900 . ?
C21 H21B 0.9900 . ?
C21 C22 1.547(5) . ?
C22 H22 1.0000 . ?
C22 C23 1.526(6) . ?
C22 C29 1.516(6) . ?
C23 H23A 0.9900 . ?
C23 H23B 0.9900 . ?
C23 C24 1.508(7) . ?
C24 H24 1.0000 . ?
C24 C25 1.556(6) . ?
C24 C28 1.502(8) . ?
C25 H25A 0.9900 . ?
C25 H25B 0.9900 . ?
C26 H26A 0.9900 . ?
C26 H26B 0.9900 . ?
C26 C27 1.566(6) . ?
C27 H27 1.0000 . ?
C27 C28 1.526(8) . ?
C27 C29 1.525(8) . ?
C28 H28A 0.9900 . ?
C28 H28B 0.9900 . ?
C29 H29A 0.9900 . ?
C29 H29B 0.9900 . ?
C40 H40A 0.9900 . ?
C40 H40B 0.9900 . ?
C40 C41 1.535(6) . ?
C41 H41 1.0000 . ?
C41 C42 1.533(7) . ?
C41 C48 1.519(10) . ?
C42 H42A 0.9900 . ?
C42 H42B 0.9900 . ?
C42 C43 1.530(8) . ?
C43 H43 1.0000 . ?
C43 C44 1.529(7) . ?
C43 C47 1.515(10) . ?
C44 H44A 0.9900 . ?
C44 H44B 0.9900 . ?
C45 H45A 0.9900 . ?
C45 H45B 0.9900 . ?
C45 C46 1.532(7) . ?
C46 H46 1.0000 . ?
C46 C47 1.527(9) . ?
C46 C48 1.518(10) . ?
C47 H47A 0.9900 . ?
C47 H47B 0.9900 . ?
C48 H48A 0.9900 . ?
C48 H48B 0.9900 . ?
C62 H62 1.0000 . ?
C62 C63 1.522(4) . ?
C62 C64 1.519(4) . ?
C63 H63A 0.9800 . ?
C63 H63B 0.9800 . ?
C63 H63C 0.9800 . ?
C64 H64A 0.9800 . ?
C64 H64B 0.9800 . ?
C64 H64C 0.9800 . ?
C1A H1A 1.0000 . ?
C1A C1B 1.529(11) . ?
C1A C1C 1.525(13) . ?
C1A C1D 1.533(13) . ?
C1B H1BA 0.9900 . ?
C1B H1BB 0.9900 . ?
C1C H1CA 0.9900 . ?
C1C H1CB 0.9900 . ?
C1C C1G 1.520(13) . ?
C1D H1DA 0.9900 . ?
C1D H1DB 0.9900 . ?
C1D C1E 1.528(13) . ?
C1E H1E 1.0000 . ?
C1E C1F 1.525(13) . ?
C1E C1J 1.538(11) . ?
C1F H1FA 0.9900 . ?
C1F H1FB 0.9900 . ?
C1F C1G 1.524(13) . ?
C1G H1G 1.0000 . ?
C1G C1H 1.529(11) . ?
C1H H1HA 0.9900 . ?
C1H H1HB 0.9900 . ?
C1I H1I 1.0000 . ?
C1I C1K 1.534(11) . ?
C1I C1L 1.513(12) . ?
C1I C1M 1.507(12) . ?
C1J H1JA 0.9900 . ?
C1J H1JB 0.9900 . ?
C1K H1KA 0.9900 . ?
C1K H1KB 0.9900 . ?
C1L H1LA 0.9900 . ?
C1L H1LB 0.9900 . ?
C1L C1P 1.524(12) . ?
C1M H1MA 0.9900 . ?
C1M H1MB 0.9900 . ?
C1M C1N 1.513(13) . ?
C1N H1N 1.0000 . ?
C1N C1O 1.519(12) . ?
C1N C1S 1.538(11) . ?
C1O H1OA 0.9900 . ?
C1O H1OB 0.9900 . ?
C1O C1P 1.515(12) . ?
C1P H1P 1.0000 . ?
C1P C1Q 1.523(11) . ?
C1Q H1QA 0.9900 . ?
C1Q H1QB 0.9900 . ?
C1S H1SA 0.9900 . ?
C1S H1SB 0.9900 . ?
C68 H68A 0.9800 . ?
C68 H68B 0.9800 . ?
C68 H68C 0.9800 . ?
C68 C69 1.518(5) . ?
C69 H69 1.0000 . ?
C69 C70 1.520(5) . ?
C70 H70A 0.9800 . ?
C70 H70B 0.9800 . ?
C70 H70C 0.9800 . ?
Cl1 C65 1.757(3) . ?
Cl2 C65 1.758(3) . ?
Cl3 C65 1.748(3) . ?
C65 H65 1.0000 . ?
Cl7 C67 1.773(5) . ?
Cl8 C67 1.667(6) . ?
Cl9 C67 1.772(6) . ?
C67 H67 1.0000 . ?
Cl4 C66 1.744(6) . ?
Cl5 C66 1.724(7) . ?
Cl6 C66 1.754(7) . ?
C66 H66 1.0000 . ?
Cl10 C1R 1.747(18) . ?
Cl11 C1R 1.750(18) . ?
Cl12 C1R 1.754(19) . ?
C1R H1R 1.0000 . ?

loop_
_geom_torsion_atom_site_label_1
_geom_torsion_atom_site_label_2
_geom_torsion_atom_site_label_3
_geom_torsion_atom_site_label_4
_geom_torsion
_geom_torsion_site_symmetry_1
_geom_torsion_site_symmetry_2
_geom_torsion_site_symmetry_3
_geom_torsion_site_symmetry_4
_geom_torsion_publ_flag
Cu1 Cu2 N2 N1 4.75(14) . . . . ?
Cu1 Cu2 N2 C1 166.7(3) . . . . ?
Cu1 Cu2 N3 N4 -46.76(16) . . . . ?
Cu1 Cu2 N3 C17 113.7(3) . . . . ?
Cu1 Cu4 N6 N5 -52.09(17) . . . . ?
Cu1 Cu4 N6 C35 115.8(3) . . . . ?
Cu1 Cu4 N7 N8 3.39(14) . . . . ?
Cu1 Cu4 N7 C49 175.0(3) . . . . ?
Cu1 N1 N2 Cu2 -7.9(2) . . . . ?
Cu1 N1 N2 C1 -175.27(17) . . . . ?
Cu1 N1 C3 C2 174.46(19) . . . . ?
Cu1 N1 C3 C14 -6.3(4) . . . . ?
Cu1 N8 C51 C50 -179.3(2) . . . . ?
Cu1 N8 C51 C62 -4.4(5) . . . . ?
Cu1 N8 C51 C69 24.9(6) . . . . ?
Cu2 Cu1 N1 N2 5.12(15) . . . . ?
Cu2 Cu1 N1 C3 -168.9(3) . . . . ?
Cu2 Cu1 N8 N7 107.02(18) . . . . ?
Cu2 Cu1 N8 C51 -74.6(3) . . . . ?
Cu2 Cu3 N4 N3 10.58(14) . . . . ?
Cu2 Cu3 N4 C19 -172.4(3) . . . . ?
Cu2 Cu3 N5 N6 113.03(16) . . . . ?
Cu2 Cu3 N5 C33 -66.9(3) . . . . ?
Cu2 N2 C1 C2 -162.7(2) . . . . ?
Cu2 N2 C1 C4 18.0(4) . . . . ?
Cu2 N3 N4 Cu3 -16.1(2) . . . . ?
Cu2 N3 N4 C19 166.14(16) . . . . ?
Cu2 N3 C17 C18 -161.0(2) . . . . ?
Cu2 N3 C17 C20 18.2(4) . . . . ?
Cu3 Cu2 N2 N1 -51.65(17) . . . . ?
Cu3 Cu2 N2 C1 110.4(3) . . . . ?
Cu3 Cu2 N3 N4 9.77(13) . . . . ?
Cu3 Cu2 N3 C17 170.2(3) . . . . ?
Cu3 Cu4 N6 N5 5.20(14) . . . . ?
Cu3 Cu4 N6 C35 173.1(3) . . . . ?
Cu3 Cu4 N7 N8 -53.99(17) . . . . ?
Cu3 Cu4 N7 C49 117.6(3) . . . . ?
Cu3 N4 C19 C18 -176.10(18) . . . . ?
Cu3 N4 C19 C30 5.0(4) . . . . ?
Cu3 N5 N6 Cu4 -8.3(2) . . . . ?
Cu3 N5 N6 C35 -179.95(16) . . . . ?
Cu3 N5 C33 C34 -179.7(2) . . . . ?
Cu3 N5 C33 C36 1.6(4) . . . . ?
Cu4 Cu1 N1 N2 108.32(17) . . . . ?
Cu4 Cu1 N1 C3 -65.7(3) . . . . ?
Cu4 Cu1 N8 N7 3.68(15) . . . . ?
Cu4 Cu1 N8 C51 -177.9(3) . . . . ?
Cu4 Cu3 N4 N3 118.55(16) . . . . ?
Cu4 Cu3 N4 C19 -64.4(2) . . . . ?
Cu4 Cu3 N5 N6 5.45(14) . . . . ?
Cu4 Cu3 N5 C33 -174.5(3) . . . . ?
Cu4 N6 C35 C34 -168.5(2) . . . . ?
Cu4 N6 C35 C39 10.2(4) . . . . ?
Cu4 N7 N8 Cu1 -5.7(2) . . . . ?
Cu4 N7 N8 C51 175.6(2) . . . . ?
Cu4 N7 C49 C50 -173.1(2) . . . . ?
Cu4 N7 C49 C52 10.7(5) . . . . ?
N1 N2 C1 C2 -0.3(3) . . . . ?
N1 N2 C1 C4 -179.6(2) . . . . ?
N1 C3 C14 C15 -90.9(3) . . . . ?
N1 C3 C14 C16 145.0(3) . . . . ?
N2 Cu2 N3 N4 -21.0(5) . . . . ?
N2 Cu2 N3 C17 139.4(4) . . . . ?
N2 N1 C3 C2 0.0(3) . . . . ?
N2 N1 C3 C14 179.2(2) . . . . ?
N2 C1 C2 C3 0.2(3) . . . . ?
N2 C1 C4 C5 77.4(3) . . . . ?
N2 C1 C4 C9 -45.4(4) . . . . ?
N2 C1 C4 C10 -164.5(2) . . . . ?
N3 Cu2 N2 N1 -23.0(5) . . . . ?
N3 Cu2 N2 C1 139.0(4) . . . . ?
N3 N4 C19 C18 1.1(3) . . . . ?
N3 N4 C19 C30 -177.8(2) . . . . ?
N3 C17 C18 C19 0.9(3) . . . . ?
N3 C17 C20 C21 -139.3(3) . . . . ?
N3 C17 C20 C25 105.2(3) . . . . ?
N3 C17 C20 C26 -18.6(4) . . . . ?
N3 C17 C20 C1K -177.0(7) . . . . ?
N3 C17 C20 C1Q 61.3(5) . . . . ?
N3 C17 C20 C1S -50.7(8) . . . . ?
N4 N3 C17 C18 -0.2(3) . . . . ?
N4 N3 C17 C20 178.9(2) . . . . ?
N4 C19 C30 C31 132.3(3) . . . . ?
N4 C19 C30 C32 -102.5(3) . . . . ?
N5 N6 C35 C34 -0.4(3) . . . . ?
N5 N6 C35 C39 178.2(2) . . . . ?
N5 C33 C34 C35 -0.6(3) . . . . ?
N5 C33 C36 C37 -117.5(3) . . . . ?
N5 C33 C36 C38 118.7(3) . . . . ?
N6 Cu4 N7 N8 -26.3(5) . . . . ?
N6 Cu4 N7 C49 145.3(4) . . . . ?
N6 N5 C33 C34 0.4(3) . . . . ?
N6 N5 C33 C36 -178.3(2) . . . . ?
N6 C35 C39 C40 34.5(4) . . . . ?
N6 C35 C39 C44 154.7(3) . . . . ?
N6 C35 C39 C45 -85.8(3) . . . . ?
N6 C35 C39 C1B -146.4(4) . . . . ?
N6 C35 C39 C1H 95.1(4) . . . . ?
N6 C35 C39 C1J -28.2(5) . . . . ?
N7 Cu4 N6 N5 -24.5(5) . . . . ?
N7 Cu4 N6 C35 143.3(4) . . . . ?
N7 N8 C51 C50 -0.8(4) . . . . ?
N7 N8 C51 C62 174.1(3) . . . . ?
N7 N8 C51 C69 -156.6(5) . . . . ?
N7 C49 C50 C51 0.8(4) . . . . ?
N7 C49 C52 C53 -41.0(4) . . . . ?
N7 C49 C52 C57 80.5(3) . . . . ?
N7 C49 C52 C58 -161.1(3) . . . . ?
N8 N7 C49 C50 -1.3(3) . . . . ?
N8 N7 C49 C52 -177.6(2) . . . . ?
N8 C51 C62 C63 89.7(4) . . . . ?
N8 C51 C62 C64 -146.3(4) . . . . ?
N8 C51 C69 C68 -117.9(7) . . . . ?
N8 C51 C69 C70 123.8(10) . . . . ?
C1 C2 C3 N1 -0.1(3) . . . . ?
C1 C2 C3 C14 -179.3(3) . . . . ?
C1 C4 C5 C6 179.7(2) . . . . ?
C1 C4 C9 C8 179.4(3) . . . . ?
C1 C4 C10 C11 -179.4(2) . . . . ?
C2 C1 C4 C5 -101.8(3) . . . . ?
C2 C1 C4 C9 135.4(3) . . . . ?
C2 C1 C4 C10 16.3(4) . . . . ?
C2 C3 C14 C15 88.2(4) . . . . ?
C2 C3 C14 C16 -35.9(4) . . . . ?
C3 N1 N2 Cu2 167.56(17) . . . . ?
C3 N1 N2 C1 0.2(3) . . . . ?
C4 C1 C2 C3 179.5(3) . . . . ?
C4 C5 C6 C7 59.4(3) . . . . ?
C4 C5 C6 C12 -61.0(3) . . . . ?
C4 C10 C11 C12 59.8(3) . . . . ?
C4 C10 C11 C13 -58.5(3) . . . . ?
C5 C4 C9 C8 56.7(4) . . . . ?
C5 C4 C10 C11 -59.7(3) . . . . ?
C5 C6 C7 C8 -62.8(4) . . . . ?
C5 C6 C12 C11 61.5(4) . . . . ?
C6 C7 C8 C9 62.6(4) . . . . ?
C6 C7 C8 C13 -55.4(4) . . . . ?
C7 C6 C12 C11 -56.4(4) . . . . ?
C7 C8 C9 C4 -58.9(4) . . . . ?
C7 C8 C13 C11 57.2(4) . . . . ?
C9 C4 C5 C6 -56.8(3) . . . . ?
C9 C4 C10 C11 59.1(3) . . . . ?
C9 C8 C13 C11 -60.8(4) . . . . ?
C10 C4 C5 C6 60.4(3) . . . . ?
C10 C4 C9 C8 -60.5(4) . . . . ?
C10 C11 C12 C6 -61.7(4) . . . . ?
C10 C11 C13 C8 60.4(4) . . . . ?
C12 C6 C7 C8 54.7(4) . . . . ?
C12 C11 C13 C8 -56.8(4) . . . . ?
C13 C8 C9 C4 61.4(4) . . . . ?
C13 C11 C12 C6 56.1(4) . . . . ?
C17 N3 N4 Cu3 177.19(16) . . . . ?
C17 N3 N4 C19 -0.6(3) . . . . ?
C17 C18 C19 N4 -1.2(3) . . . . ?
C17 C18 C19 C30 177.6(2) . . . . ?
C17 C20 C21 C22 -179.2(3) . . . . ?
C17 C20 C25 C24 176.8(3) . . . . ?
C17 C20 C26 C27 -179.3(4) . . . . ?
C17 C20 C1K C1I 176.4(8) . . . . ?
C17 C20 C1Q C1P -179.2(7) . . . . ?
C17 C20 C1S C1N 175.6(9) . . . . ?
C18 C17 C20 C21 39.6(4) . . . . ?
C18 C17 C20 C25 -75.8(3) . . . . ?
C18 C17 C20 C26 160.3(3) . . . . ?
C18 C17 C20 C1K 2.0(8) . . . . ?
C18 C17 C20 C1Q -119.8(5) . . . . ?
C18 C17 C20 C1S 128.2(7) . . . . ?
C18 C19 C30 C31 -46.4(4) . . . . ?
C18 C19 C30 C32 78.8(4) . . . . ?
C20 C17 C18 C19 -178.2(2) . . . . ?
C20 C21 C22 C23 62.1(4) . . . . ?
C20 C21 C22 C29 -58.4(4) . . . . ?
C20 C26 C27 C28 -57.6(5) . . . . ?
C20 C26 C27 C29 61.5(5) . . . . ?
C33 N5 N6 Cu4 171.68(17) . . . . ?
C33 N5 N6 C35 0.0(3) . . . . ?
C33 C34 C35 N6 0.6(3) . . . . ?
C33 C34 C35 C39 -177.9(2) . . . . ?
C34 C33 C36 C37 64.1(4) . . . . ?
C34 C33 C36 C38 -59.6(4) . . . . ?
C34 C35 C39 C40 -147.2(3) . . . . ?
C34 C35 C39 C44 -27.0(4) . . . . ?
C34 C35 C39 C45 92.5(3) . . . . ?
C34 C35 C39 C1B 31.9(5) . . . . ?
C34 C35 C39 C1H -86.6(5) . . . . ?
C34 C35 C39 C1J 150.2(5) . . . . ?
C35 C39 C40 C41 -179.8(4) . . . . ?
C35 C39 C44 C43 178.0(4) . . . . ?
C35 C39 C45 C46 -178.7(4) . . . . ?
C35 C39 C1B C1A -178.0(6) . . . . ?
C35 C39 C1H C1G 178.2(6) . . . . ?
C35 C39 C1J C1E 179.8(7) . . . . ?
C36 C33 C34 C35 178.0(3) . . . . ?
C39 C40 C41 C42 -60.0(6) . . . . ?
C39 C40 C41 C48 59.5(6) . . . . ?
C39 C45 C46 C47 60.3(6) . . . . ?
C39 C45 C46 C48 -60.3(6) . . . . ?
C49 N7 N8 Cu1 -179.92(18) . . . . ?
C49 N7 N8 C51 1.3(3) . . . . ?
C49 C50 C51 N8 0.0(4) . . . . ?
C49 C50 C51 C62 -174.3(4) . . . . ?
C49 C50 C51 C69 152.0(7) . . . . ?
C49 C52 C53 C54 179.7(2) . . . . ?
C49 C52 C57 C56 178.7(3) . . . . ?
C49 C52 C58 C59 -178.6(2) . . . . ?
C50 C49 C52 C53 143.6(3) . . . . ?
C50 C49 C52 C57 -94.9(4) . . . . ?
C50 C49 C52 C58 23.5(4) . . . . ?
C50 C51 C62 C63 -96.6(5) . . . . ?
C50 C51 C62 C64 27.4(6) . . . . ?
C50 C51 C69 C68 91.9(10) . . . . ?
C50 C51 C69 C70 -26.4(15) . . . . ?
C52 C49 C50 C51 176.8(3) . . . . ?
C52 C53 C54 C55 -58.6(3) . . . . ?
C52 C53 C54 C60 60.3(4) . . . . ?
C52 C58 C59 C60 -60.1(3) . . . . ?
C52 C58 C59 C61 60.5(3) . . . . ?
C53 C52 C57 C56 -58.3(3) . . . . ?
C53 C52 C58 C59 59.1(3) . . . . ?
C53 C54 C55 C56 59.9(3) . . . . ?
C53 C54 C60 C59 -59.6(3) . . . . ?
C54 C55 C56 C57 -60.2(3) . . . . ?
C54 C55 C56 C61 59.5(3) . . . . ?
C55 C54 C60 C59 59.6(3) . . . . ?
C55 C56 C57 C52 59.5(3) . . . . ?
C55 C56 C61 C59 -59.6(3) . . . . ?
C57 C52 C53 C54 57.8(3) . . . . ?
C57 C52 C58 C59 -58.9(3) . . . . ?
C57 C56 C61 C59 60.0(4) . . . . ?
C58 C52 C53 C54 -59.3(3) . . . . ?
C58 C52 C57 C56 59.1(3) . . . . ?
C58 C59 C60 C54 59.8(3) . . . . ?
C58 C59 C61 C56 -60.2(3) . . . . ?
C60 C54 C55 C56 -59.5(3) . . . . ?
C60 C59 C61 C56 60.4(3) . . . . ?
C61 C56 C57 C52 -60.3(4) . . . . ?
C61 C59 C60 C54 -60.9(3) . . . . ?
C21 C20 C25 C24 59.5(4) . . . . ?
C21 C20 C26 C27 -58.2(5) . . . . ?
C21 C22 C23 C24 -62.1(5) . . . . ?
C21 C22 C29 C27 62.2(5) . . . . ?
C22 C23 C24 C25 61.9(5) . . . . ?
C22 C23 C24 C28 -56.8(5) . . . . ?
C23 C22 C29 C27 -55.5(5) . . . . ?
C23 C24 C25 C20 -61.2(5) . . . . ?
C23 C24 C28 C27 57.1(5) . . . . ?
C25 C20 C21 C22 -61.1(4) . . . . ?
C25 C20 C26 C27 56.7(5) . . . . ?
C25 C24 C28 C27 -61.6(5) . . . . ?
C26 C20 C21 C22 56.4(4) . . . . ?
C26 C20 C25 C24 -56.8(4) . . . . ?
C26 C27 C28 C24 60.5(5) . . . . ?
C26 C27 C29 C22 -62.5(5) . . . . ?
C28 C24 C25 C20 58.6(5) . . . . ?
C28 C27 C29 C22 54.8(5) . . . . ?
C29 C22 C23 C24 56.8(5) . . . . ?
C29 C27 C28 C24 -56.4(6) . . . . ?
C40 C39 C44 C43 -58.8(5) . . . . ?
C40 C39 C45 C46 58.1(5) . . . . ?
C40 C41 C42 C43 60.0(7) . . . . ?
C40 C41 C48 C46 -59.1(6) . . . . ?
C41 C42 C43 C44 -60.9(7) . . . . ?
C41 C42 C43 C47 59.5(6) . . . . ?
C42 C41 C48 C46 59.9(7) . . . . ?
C42 C43 C44 C39 61.0(6) . . . . ?
C42 C43 C47 C46 -60.0(7) . . . . ?
C44 C39 C40 C41 58.5(4) . . . . ?
C44 C39 C45 C46 -58.1(5) . . . . ?
C44 C43 C47 C46 60.0(7) . . . . ?
C45 C39 C40 C41 -58.3(4) . . . . ?
C45 C39 C44 C43 57.6(5) . . . . ?
C45 C46 C47 C43 -60.5(7) . . . . ?
C45 C46 C48 C41 60.0(7) . . . . ?
C47 C43 C44 C39 -59.3(6) . . . . ?
C47 C46 C48 C41 -60.5(7) . . . . ?
C48 C41 C42 C43 -59.2(7) . . . . ?
C48 C46 C47 C43 60.5(7) . . . . ?
C1A C1C C1G C1F -59.2(14) . . . . ?
C1A C1C C1G C1H 61.4(15) . . . . ?
C1A C1D C1E C1F 58.5(13) . . . . ?
C1A C1D C1E C1J -60.8(13) . . . . ?
C1B C39 C1H C1G 59.7(8) . . . . ?
C1B C39 C1J C1E -61.2(9) . . . . ?
C1B C1A C1C C1G -61.2(16) . . . . ?
C1B C1A C1D C1E 61.5(14) . . . . ?
C1C C1A C1B C39 59.4(12) . . . . ?
C1C C1A C1D C1E -58.1(14) . . . . ?
C1C C1G C1H C39 -61.3(11) . . . . ?
C1D C1A C1B C39 -61.0(12) . . . . ?
C1D C1A C1C C1G 58.1(15) . . . . ?
C1D C1E C1F C1G -60.5(14) . . . . ?
C1D C1E C1J C39 61.7(11) . . . . ?
C1E C1F C1G C1C 61.1(14) . . . . ?
C1E C1F C1G C1H -58.3(14) . . . . ?
C1F C1E C1J C39 -56.6(12) . . . . ?
C1F C1G C1H C39 58.4(12) . . . . ?
C1H C39 C1B C1A -58.8(8) . . . . ?
C1H C39 C1J C1E 57.0(9) . . . . ?
C1I C1L C1P C1O -62.0(13) . . . . ?
C1I C1L C1P C1Q 57.4(13) . . . . ?
C1I C1M C1N C1O 58.5(14) . . . . ?
C1I C1M C1N C1S -62.0(14) . . . . ?
C1J C39 C1B C1A 60.6(8) . . . . ?
C1J C39 C1H C1G -57.6(8) . . . . ?
C1J C1E C1F C1G 57.4(14) . . . . ?
C1K C20 C1Q C1P 56.1(10) . . . . ?
C1K C20 C1S C1N -57.6(13) . . . . ?
C1K C1I C1L C1P -59.7(14) . . . . ?
C1K C1I C1M C1N 59.3(14) . . . . ?
C1L C1I C1K C20 65.5(14) . . . . ?
C1L C1I C1M C1N -59.7(14) . . . . ?
C1L C1P C1Q C20 -53.7(11) . . . . ?
C1M C1I C1K C20 -54.2(14) . . . . ?
C1M C1I C1L C1P 61.3(13) . . . . ?
C1M C1N C1O C1P -58.9(13) . . . . ?
C1M C1N C1S C20 59.4(14) . . . . ?
C1N C1O C1P C1L 60.6(12) . . . . ?
C1N C1O C1P C1Q -61.7(12) . . . . ?
C1O C1N C1S C20 -60.4(15) . . . . ?
C1O C1P C1Q C20 66.2(11) . . . . ?
C1Q C20 C1K C1I -62.5(12) . . . . ?
C1Q C20 C1S C1N 61.1(12) . . . . ?
C1S C20 C1K C1I 53.4(13) . . . . ?
C1S C20 C1Q C1P -65.3(9) . . . . ?
C1S C1N C1O C1P 59.1(14) . . . . ?
